data_4112790
loop_
_publ_author_name
'Sergio Bambirra'
'Marco W. Bouwkamp'
'Auke Meetsma'
'Bart Hessen'

_publ_contact_author_address
;
      Crystal Structure Center,
      Inorganic Solid State Chemistry Laboratory
      Chemical Physics,
      Materials Science Center,
      Groningen University,
      Nijenborgh 4,
      NL-9747 AG Groningen,
      The Netherlands.
;
_publ_contact_author_email A.Meetsma@fwn.rug.nl
_publ_contact_author_fax '+31 50 3634441'
_publ_contact_author_name
;
    Drs. A. Meetsma
;
_publ_contact_author_phone '+31 50 3634368'
_publ_section_title
;
 One Ligand Fits All: Cationic Mono(amidinate) Alkyl Catalysts over the
 Full Size Range of the Group 3 and Lanthanide Metals
;
_journal_name_full 'Journal of the American Chemical Society'
_journal_page_first 9182
_journal_page_last 9183
_journal_paper_doi 10.1021/ja0475297
_journal_volume 126
_journal_year 2004
_chemical_compound_source 'see text'
_chemical_formula_moiety '2(C47 H72 N2 O3 Si Y), 2(C24 H20 B), 2.5(C6 H12). 0.5(C4 H8 O)'
_chemical_formula_sum 'C159 H218 B2 N4 O6.5 Si2 Y2'
_chemical_formula_weight 2545.11
_chemical_name_systematic ' ?'
_space_group_IT_number 2
_symmetry_cell_setting triclinic
_symmetry_Int_Tables_number 2
_symmetry_space_group_name_Hall '-P 1'
_symmetry_space_group_name_H-M 'P -1'
_atom_sites_solution_hydrogens geom
_atom_sites_solution_primary heavy
_atom_sites_solution_secondary direct
_audit_creation_date '2004-02-19  09:38:00'
_audit_creation_method
;
  PLATON <TABLE ACC> option
  SHELXL97-2 & Manual Editing
;
_audit_update_record
;
  ?
;
_cell_angle_alpha 75.174(1)
_cell_angle_beta 85.179(1)
_cell_angle_gamma 74.600(1)
_cell_formula_units_Z 2
_cell_length_a 13.3902(6)
_cell_length_b 22.711(1)
_cell_length_c 25.732(1)
_cell_measurement_reflns_used 5947
_cell_measurement_temperature 100(1)
_cell_measurement_theta_max 20.81
_cell_measurement_theta_min 2.28
_cell_volume 7292.0(5)
_computing_cell_refinement 'SAINT, Bruker Version 6.02A, 2000'
_computing_data_collection 'SMART, Bruker Version 5.624, 2001'
_computing_data_reduction 'XPREP, Bruker Version 5.1/NT, 2000'
_computing_molecular_graphics
;
  PLUTO (Meetsma, 2003)
  PLATON (Spek, 1994)
;
_computing_publication_material 'PLATON (Spek, 1990)'
_computing_structure_refinement 'SHELXL-97 (Sheldrick, 1997)'
_computing_structure_solution
;
  DIRDIF-99 (Beurskens et al., 1999)
;
_diffrn_ambient_temperature 100(1)
_diffrn_detector_area_resol_mean '4096x4096 / 62x62 (binned 512)'
_diffrn_measured_fraction_theta_full 0.985
_diffrn_measured_fraction_theta_max 0.985
_diffrn_measurement_device_type
;
   Bruker Smart Apex
;
_diffrn_measurement_method 'phi and omega scans'
_diffrn_radiation_detector
;
   CCD area-detector
;
_diffrn_radiation_monochromator 'parallel mounted graphite'
_diffrn_radiation_source 'fine focus sealed Siemens Mo tube '
_diffrn_radiation_type MoK\a
_diffrn_radiation_wavelength 0.71073
_diffrn_reflns_av_R_equivalents 0.1151
_diffrn_reflns_av_sigmaI/netI 0.2233
_diffrn_reflns_limit_h_max 15
_diffrn_reflns_limit_h_min -15
_diffrn_reflns_limit_k_max 27
_diffrn_reflns_limit_k_min -25
_diffrn_reflns_limit_l_max 30
_diffrn_reflns_limit_l_min 0
_diffrn_reflns_number 50710
_diffrn_reflns_reduction_process
;
  Intensity data were corrected for Lorentz and polarization
   effects, decay and absorption and reduced to F~o~^2^
   using SAINT (Bruker, 2000) and SADABS (Sheldrick, 2001)
;
_diffrn_reflns_theta_full 25.00
_diffrn_reflns_theta_max 25.03
_diffrn_reflns_theta_min 2.25
_exptl_absorpt_coefficient_mu 0.864
_exptl_absorpt_correction_T_max 0.9583
_exptl_absorpt_correction_T_min 0.8800
_exptl_absorpt_correction_type multi-scan
_exptl_absorpt_process_details '(SADABS, Sheldrick, Bruker, 2000))'
_exptl_crystal_colour colorless
_exptl_crystal_density_diffrn 1.159
_exptl_crystal_description platelet
_exptl_crystal_F_000 2736
_exptl_crystal_size_max 0.37
_exptl_crystal_size_mid 0.16
_exptl_crystal_size_min 0.05
_refine_diff_density_max 0.873
_refine_diff_density_min -0.656
_refine_diff_density_rms 0.077
_refine_ls_extinction_method none
_refine_ls_goodness_of_fit_ref 0.902
_refine_ls_hydrogen_treatment constr
_refine_ls_matrix_type full
_refine_ls_number_parameters 1553
_refine_ls_number_reflns 25355
_refine_ls_number_restraints 0
_refine_ls_restrained_S_all 0.902
_refine_ls_R_factor_all 0.1791
_refine_ls_R_factor_gt 0.0807
_refine_ls_shift/su_max 0.001
_refine_ls_shift/su_mean 0.000
_refine_ls_structure_factor_coef Fsqd
_refine_ls_weighting_details 'calc w=1/[\s^2^(Fo^2^)+(0.0712P)^2^+0.0P] where P=(Fo^2^+2Fc^2^)/3'
_refine_ls_weighting_scheme calc
_refine_ls_wR_factor_gt 0.1702
_refine_ls_wR_factor_ref 0.1990
_reflns_number_gt 11618
_reflns_number_total 25355
_reflns_threshold_expression I>2\s(I)
_cod_data_source_file ja0475297si20040519_103237.cif
_cod_data_source_block global
_cod_database_code 4112790
_vrn_publ_code_void_volume 516.6
_vrn_publ_code_frame_time_sec 10.0
_vrn_publ_code_meas_time_hour 8.0

loop_
_symmetry_equiv_pos_as_xyz
x,y,z
-x,-y,-z

loop_
_atom_site_aniso_label
_atom_site_aniso_U_11
_atom_site_aniso_U_22
_atom_site_aniso_U_33
_atom_site_aniso_U_23
_atom_site_aniso_U_13
_atom_site_aniso_U_12
Y1 0.0300(3) 0.0206(3) 0.0233(3) -0.0046(2) -0.0030(2) -0.0018(2)
Si1 0.0475(12) 0.0566(12) 0.0396(11) -0.0144(10) 0.0082(9) -0.0101(10)
O11 0.054(3) 0.033(2) 0.028(2) -0.0116(18) -0.0087(19) -0.015(2)
O12 0.041(2) 0.021(2) 0.034(2) 0.0001(18) -0.0019(19) -0.0026(18)
O13 0.031(2) 0.038(2) 0.027(2) -0.0063(18) -0.0028(18) -0.0054(18)
N11 0.025(2) 0.022(2) 0.022(3) -0.003(2) 0.000(2) -0.003(2)
N12 0.026(3) 0.022(2) 0.032(3) -0.007(2) -0.006(2) -0.005(2)
C11 0.032(3) 0.018(3) 0.031(3) -0.011(3) -0.006(3) -0.004(2)
C12 0.030(3) 0.018(3) 0.029(3) -0.003(3) -0.003(3) 0.001(2)
C13 0.051(4) 0.035(4) 0.039(4) -0.019(3) -0.008(3) -0.004(3)
C14 0.049(4) 0.039(4) 0.055(4) -0.029(3) -0.019(4) 0.000(3)
C15 0.038(4) 0.034(4) 0.049(4) -0.016(3) -0.006(3) -0.014(3)
C16 0.035(4) 0.030(3) 0.029(3) -0.007(3) 0.002(3) -0.009(3)
C17 0.037(4) 0.037(4) 0.029(3) -0.012(3) -0.002(3) -0.001(3)
C18 0.053(4) 0.054(4) 0.041(4) -0.023(3) 0.003(3) -0.016(3)
C19 0.043(4) 0.061(5) 0.044(4) -0.024(3) -0.005(3) 0.003(3)
C110 0.043(4) 0.037(4) 0.043(4) -0.015(3) 0.006(3) -0.020(3)
C111 0.084(5) 0.041(4) 0.056(5) -0.012(4) 0.021(4) -0.023(4)
C112 0.033(4) 0.073(5) 0.058(5) -0.030(4) 0.005(3) -0.018(3)
C113 0.033(3) 0.023(3) 0.021(3) -0.006(3) 0.005(3) -0.005(3)
C114 0.047(4) 0.023(3) 0.022(3) -0.003(3) -0.003(3) -0.007(3)
C115 0.060(4) 0.024(3) 0.033(4) -0.006(3) -0.007(3) -0.001(3)
C116 0.084(6) 0.037(4) 0.037(4) -0.011(3) -0.003(4) -0.013(4)
C117 0.104(7) 0.032(4) 0.023(4) -0.008(3) -0.011(4) 0.015(4)
C118 0.066(5) 0.042(4) 0.043(4) -0.014(3) -0.022(4) 0.014(4)
C119 0.052(4) 0.030(4) 0.039(4) -0.012(3) -0.019(3) 0.016(3)
C120 0.031(3) 0.024(3) 0.037(4) -0.014(3) -0.012(3) 0.009(3)
C121 0.043(4) 0.035(4) 0.027(3) -0.008(3) -0.012(3) 0.002(3)
C122 0.050(4) 0.056(4) 0.029(4) 0.003(3) -0.006(3) 0.009(4)
C123 0.050(5) 0.072(5) 0.043(4) -0.004(4) -0.024(4) -0.004(4)
C124 0.039(4) 0.043(4) 0.065(5) -0.010(4) -0.018(4) -0.003(3)
C125 0.036(4) 0.033(4) 0.044(4) -0.004(3) -0.019(3) -0.003(3)
C126 0.043(4) 0.044(4) 0.031(4) -0.004(3) -0.003(3) -0.005(3)
C127 0.052(4) 0.071(5) 0.041(4) -0.008(4) 0.006(3) -0.001(4)
C128 0.074(5) 0.038(4) 0.045(4) 0.008(3) -0.011(4) -0.012(4)
C129 0.049(5) 0.059(5) 0.074(5) 0.015(4) -0.030(4) -0.032(4)
C130 0.166(10) 0.079(7) 0.092(7) -0.012(5) 0.052(7) -0.053(7)
C131 0.090(7) 0.055(5) 0.142(9) -0.001(5) 0.024(6) -0.032(5)
C132 0.062(5) 0.057(5) 0.043(4) -0.013(4) -0.015(4) -0.004(4)
C133 0.068(5) 0.048(4) 0.060(5) -0.025(4) -0.030(4) -0.013(4)
C134 0.054(4) 0.041(4) 0.056(4) -0.018(3) -0.005(3) -0.012(3)
C135 0.042(4) 0.033(4) 0.043(4) -0.015(3) -0.007(3) 0.001(3)
C136 0.050(4) 0.030(4) 0.051(4) -0.007(3) 0.005(3) -0.018(3)
C137 0.053(4) 0.048(4) 0.041(4) -0.010(3) 0.020(3) -0.023(3)
C138 0.033(4) 0.041(4) 0.037(4) -0.001(3) 0.005(3) -0.010(3)
C139 0.046(4) 0.032(4) 0.047(4) -0.011(3) 0.002(3) 0.001(3)
C140 0.038(4) 0.035(4) 0.033(4) -0.006(3) 0.003(3) -0.005(3)
C141 0.028(3) 0.036(4) 0.040(4) 0.002(3) -0.009(3) -0.009(3)
C142 0.033(3) 0.049(4) 0.033(4) -0.009(3) -0.014(3) -0.007(3)
C143 0.037(4) 0.039(4) 0.032(4) -0.001(3) 0.001(3) 0.003(3)
C144 0.033(3) 0.046(4) 0.023(3) -0.015(3) 0.013(3) -0.015(3)
C145 0.085(7) 0.147(9) 0.242(13) -0.159(9) 0.099(8) -0.052(6)
C146 0.049(6) 0.323(17) 0.107(8) -0.097(10) -0.002(5) -0.033(8)
C147 0.167(11) 0.122(9) 0.146(10) 0.008(7) 0.124(9) -0.008(8)
Y2 0.0427(4) 0.0345(4) 0.0388(4) -0.0022(3) -0.0112(3) -0.0112(3)
Si2 0.0777(16) 0.0577(13) 0.0520(13) -0.0113(11) 0.0119(11) -0.0288(12)
O21 0.087(4) 0.067(3) 0.043(3) -0.008(3) -0.014(3) -0.022(3)
O22 0.038(2) 0.051(3) 0.029(2) -0.007(2) 0.0007(19) -0.007(2)
O23 0.037(3) 0.030(2) 0.066(3) -0.016(2) -0.006(2) -0.002(2)
N21 0.043(3) 0.035(3) 0.043(3) 0.001(2) -0.012(3) -0.009(2)
N22 0.038(3) 0.035(3) 0.059(4) -0.006(3) -0.021(3) -0.007(2)
C21 0.066(5) 0.040(4) 0.037(4) -0.006(3) -0.021(4) 0.001(4)
C22 0.053(5) 0.069(5) 0.057(5) -0.018(4) -0.021(4) 0.003(4)
C23 0.094(7) 0.101(7) 0.072(6) -0.035(6) -0.046(6) 0.022(6)
C24 0.122(10) 0.104(8) 0.065(7) -0.011(6) -0.038(7) 0.021(7)
C25 0.144(9) 0.075(6) 0.041(5) -0.014(4) 0.024(6) 0.010(6)
C26 0.086(6) 0.052(5) 0.044(5) -0.002(4) 0.009(4) -0.004(4)
C27 0.069(6) 0.119(8) 0.083(6) -0.042(6) -0.018(5) -0.026(6)
C28 0.075(7) 0.106(8) 0.135(9) -0.011(6) -0.002(6) -0.017(6)
C29 0.203(15) 0.145(12) 0.34(2) -0.048(13) -0.017(14) -0.105(11)
C210 0.087(7) 0.108(8) 0.070(6) -0.025(5) 0.031(5) -0.046(6)
C211 0.104(8) 0.095(8) 0.295(16) -0.058(9) 0.137(9) -0.051(7)
C212 0.100(7) 0.088(7) 0.116(8) -0.027(6) -0.010(6) 0.007(6)
C213 0.052(4) 0.037(4) 0.055(5) -0.007(3) -0.012(4) -0.014(3)
C214 0.106(7) 0.036(4) 0.078(6) -0.012(4) -0.060(5) 0.008(5)
C215 0.209(12) 0.030(5) 0.197(12) -0.019(6) -0.135(10) -0.004(6)
C216 0.42(3) 0.055(8) 0.34(2) -0.062(10) -0.30(2) 0.022(11)
C217 0.41(3) 0.119(13) 0.229(17) -0.107(12) -0.230(19) 0.146(16)
C218 0.243(16) 0.104(10) 0.122(9) -0.070(8) -0.115(10) 0.106(10)
C219 0.139(9) 0.076(6) 0.079(6) -0.034(5) -0.052(6) 0.053(6)
C220 0.058(5) 0.056(5) 0.066(5) -0.020(4) -0.034(4) 0.013(4)
C221 0.065(5) 0.046(5) 0.103(7) -0.033(5) -0.048(5) 0.012(4)
C222 0.095(7) 0.072(6) 0.166(10) -0.067(7) -0.082(7) 0.023(6)
C223 0.113(9) 0.077(7) 0.134(9) -0.050(7) -0.080(7) 0.027(6)
C224 0.124(9) 0.087(7) 0.103(8) 0.007(6) -0.048(7) -0.002(6)
C225 0.106(7) 0.063(6) 0.063(6) 0.015(4) -0.042(5) -0.001(5)
C226 0.037(5) 0.071(6) 0.195(11) -0.031(7) -0.035(6) -0.002(5)
C227 0.153(11) 0.085(8) 0.39(2) -0.086(11) -0.072(13) -0.042(8)
C228 0.210(16) 0.170(14) 0.30(2) -0.065(13) 0.130(15) -0.100(12)
C229 0.114(9) 0.111(9) 0.115(9) 0.043(7) -0.042(7) -0.041(7)
C230 0.194(13) 0.074(8) 0.310(18) 0.116(10) -0.118(12) -0.078(8)
C231 0.145(12) 0.218(15) 0.148(12) 0.120(11) 0.032(9) -0.008(10)
C232 0.230(13) 0.074(7) 0.145(10) -0.064(7) -0.112(9) 0.060(8)
C233 0.222(14) 0.315(19) 0.148(11) -0.174(13) -0.130(11) 0.164(14)
C234 0.142(10) 0.133(9) 0.077(7) -0.004(6) -0.050(7) 0.006(8)
C235 0.320(19) 0.43(2) 0.204(14) -0.259(17) -0.235(15) 0.290(19)
C236 0.045(4) 0.072(5) 0.047(4) -0.014(4) 0.003(3) 0.003(4)
C237 0.049(4) 0.072(5) 0.042(4) -0.010(4) -0.010(3) 0.007(4)
C238 0.048(4) 0.077(5) 0.044(4) -0.006(4) -0.009(4) 0.000(4)
C239 0.043(4) 0.060(5) 0.047(4) -0.010(4) 0.000(3) -0.005(3)
C240 0.052(5) 0.043(4) 0.096(6) -0.026(4) 0.007(4) -0.009(4)
C241 0.081(6) 0.056(5) 0.097(6) -0.030(5) 0.006(5) -0.040(5)
C242 0.060(5) 0.062(5) 0.102(7) -0.012(5) -0.019(5) -0.019(4)
C243 0.049(6) 0.083(7) 0.257(14) -0.065(8) 0.016(7) -0.023(5)
C244 0.057(4) 0.050(4) 0.041(4) -0.003(3) 0.006(3) -0.019(3)
C245 0.137(9) 0.164(10) 0.056(6) -0.017(6) 0.018(5) -0.092(8)
C246 0.132(8) 0.072(6) 0.093(7) -0.037(5) 0.057(6) -0.035(5)
C247 0.087(6) 0.091(6) 0.083(6) -0.022(5) 0.022(5) -0.042(5)
C31 0.029(3) 0.042(4) 0.027(3) -0.011(3) -0.001(3) -0.008(3)
C32 0.036(4) 0.042(4) 0.046(4) -0.007(3) -0.012(3) -0.007(3)
C33 0.069(5) 0.033(4) 0.075(5) -0.014(4) -0.013(4) -0.022(4)
C34 0.050(5) 0.040(4) 0.077(5) -0.019(4) -0.022(4) -0.002(4)
C35 0.035(4) 0.032(4) 0.058(4) -0.015(3) -0.013(3) 0.004(3)
C36 0.038(4) 0.035(4) 0.031(3) -0.014(3) -0.002(3) -0.012(3)
C37 0.015(3) 0.038(4) 0.031(3) -0.007(3) 0.005(2) -0.008(3)
C38 0.023(3) 0.040(4) 0.033(4) -0.007(3) -0.001(3) -0.009(3)
C39 0.031(4) 0.049(4) 0.032(4) 0.004(3) -0.007(3) -0.013(3)
C310 0.027(3) 0.060(5) 0.034(4) -0.011(3) -0.001(3) -0.012(3)
C311 0.027(3) 0.048(4) 0.040(4) -0.024(3) 0.009(3) -0.005(3)
C312 0.023(3) 0.030(3) 0.024(3) -0.001(3) -0.001(2) 0.000(3)
C313 0.020(3) 0.029(3) 0.026(3) -0.008(3) -0.009(2) 0.005(2)
C314 0.021(3) 0.031(3) 0.034(3) -0.007(3) 0.002(3) -0.012(3)
C315 0.026(3) 0.038(4) 0.042(4) -0.011(3) -0.007(3) -0.007(3)
C316 0.030(3) 0.041(4) 0.038(4) -0.005(3) 0.004(3) -0.010(3)
C317 0.031(4) 0.063(4) 0.035(4) -0.010(3) 0.000(3) -0.012(3)
C318 0.027(3) 0.041(4) 0.039(4) -0.017(3) 0.000(3) -0.011(3)
C319 0.028(3) 0.033(3) 0.031(3) 0.004(3) -0.001(3) -0.018(3)
C320 0.029(3) 0.030(3) 0.041(4) 0.001(3) -0.002(3) -0.011(3)
C321 0.036(4) 0.034(4) 0.043(4) 0.009(3) -0.014(3) -0.007(3)
C322 0.032(4) 0.065(5) 0.042(4) 0.003(4) -0.010(3) -0.020(4)
C323 0.039(4) 0.072(5) 0.033(4) -0.009(3) -0.005(3) -0.030(4)
C324 0.031(4) 0.053(4) 0.037(4) -0.012(3) 0.005(3) -0.021(3)
B3 0.023(4) 0.029(4) 0.025(4) -0.003(3) -0.003(3) -0.007(3)
C41 0.018(3) 0.062(5) 0.044(4) 0.001(4) -0.003(3) -0.002(3)
C42 0.028(4) 0.070(5) 0.057(5) -0.030(4) -0.008(3) 0.004(3)
C43 0.024(4) 0.128(8) 0.058(5) -0.039(5) -0.002(4) -0.004(4)
C44 0.035(5) 0.173(11) 0.055(6) -0.043(7) 0.005(4) -0.018(6)
C45 0.046(5) 0.117(8) 0.056(6) 0.031(5) 0.004(4) -0.015(5)
C46 0.035(4) 0.080(6) 0.057(5) -0.001(4) 0.000(4) -0.003(4)
C47 0.044(4) 0.036(4) 0.044(4) -0.014(3) 0.001(3) -0.012(3)
C48 0.035(4) 0.044(4) 0.038(4) -0.017(3) 0.001(3) -0.008(3)
C49 0.040(4) 0.063(5) 0.039(4) -0.021(3) 0.001(3) -0.009(3)
C410 0.031(4) 0.072(5) 0.057(5) -0.025(4) 0.001(3) -0.013(3)
C411 0.045(4) 0.072(5) 0.056(5) -0.028(4) -0.003(4) -0.021(4)
C412 0.043(4) 0.055(4) 0.041(4) -0.030(3) 0.014(3) -0.018(3)
C413 0.043(4) 0.042(4) 0.048(4) -0.007(3) -0.001(3) -0.010(3)
C414 0.053(5) 0.049(5) 0.176(10) -0.036(6) 0.032(5) -0.008(4)
C415 0.061(6) 0.058(6) 0.222(12) -0.059(7) 0.035(7) -0.021(5)
C416 0.057(5) 0.048(5) 0.123(7) -0.043(5) 0.004(5) -0.005(4)
C417 0.041(4) 0.048(4) 0.046(4) -0.010(3) -0.009(3) 0.005(4)
C418 0.047(4) 0.027(4) 0.049(4) -0.006(3) -0.015(3) -0.002(3)
C419 0.027(3) 0.032(3) 0.045(4) -0.018(3) 0.002(3) 0.002(3)
C420 0.033(4) 0.048(4) 0.048(4) -0.023(4) -0.006(3) 0.002(3)
C421 0.051(4) 0.044(4) 0.034(4) -0.009(3) -0.005(3) -0.001(3)
C422 0.058(5) 0.036(4) 0.054(5) -0.011(3) 0.004(4) -0.011(3)
C423 0.055(4) 0.042(4) 0.057(5) -0.009(4) -0.018(4) -0.010(4)
C424 0.049(4) 0.040(4) 0.041(4) -0.006(3) -0.009(3) -0.006(3)
B4 0.036(4) 0.042(4) 0.044(5) -0.015(4) 0.003(4) -0.007(4)
C51 0.074(6) 0.077(6) 0.057(5) -0.013(4) 0.000(4) -0.016(4)
C52 0.101(6) 0.065(5) 0.069(5) 0.009(4) -0.013(5) -0.047(5)
C53 0.087(6) 0.066(5) 0.059(5) -0.015(4) 0.001(4) -0.044(4)
C54 0.074(5) 0.071(5) 0.062(5) -0.021(4) 0.023(4) -0.029(4)
C55 0.058(5) 0.123(8) 0.089(7) -0.022(6) -0.001(5) -0.057(5)
C56 0.097(7) 0.097(7) 0.079(6) -0.023(5) 0.010(5) -0.030(6)
C61 0.093(7) 0.059(6) 0.235(14) -0.059(8) -0.067(8) 0.003(5)
C62 0.162(11) 0.098(9) 0.148(11) -0.014(8) -0.017(9) -0.055(8)
C63 0.313(19) 0.086(9) 0.223(15) -0.011(10) -0.187(15) -0.040(11)
C64 0.112(8) 0.089(8) 0.124(9) -0.038(7) 0.014(7) -0.042(6)
C65 0.112(9) 0.114(9) 0.206(14) 0.026(9) -0.063(9) -0.065(8)
C66 0.110(9) 0.138(11) 0.158(11) -0.023(9) -0.014(8) -0.044(9)

loop_
_atom_site_label
_atom_site_type_symbol
_atom_site_thermal_displace_type
_atom_site_fract_x
_atom_site_fract_y
_atom_site_fract_z
_atom_site_occupancy
_atom_site_U_iso_or_equiv
Y1 Y Uani 0.32573(4) 0.25578(2) 0.14171(2) 1.000 0.0255(2)
Si1 Si Uani 0.08738(14) 0.24776(9) 0.24842(7) 1.000 0.0485(7)
O11 O Uani 0.3470(3) 0.32736(16) 0.18828(14) 1.000 0.0363(14)
O12 O Uani 0.4325(3) 0.31223(16) 0.07967(14) 1.000 0.0342(12)
O13 O Uani 0.2035(3) 0.31869(16) 0.07854(14) 1.000 0.0328(12)
N11 N Uani 0.3708(3) 0.17045(18) 0.10002(16) 1.000 0.0241(14)
N12 N Uani 0.4662(3) 0.16829(19) 0.16782(17) 1.000 0.0265(16)
C11 C Uani 0.3402(4) 0.1474(2) 0.0578(2) 1.000 0.0262(17)
C12 C Uani 0.4115(4) 0.1297(2) 0.0168(2) 1.000 0.0274(17)
C13 C Uani 0.3759(5) 0.1066(3) -0.0216(2) 1.000 0.041(2)
C14 C Uani 0.2750(5) 0.1028(3) -0.0217(3) 1.000 0.046(2)
C15 C Uani 0.2066(5) 0.1237(3) 0.0162(2) 1.000 0.038(2)
C16 C Uani 0.2353(4) 0.1462(3) 0.0558(2) 1.000 0.0314(19)
C17 C Uani 0.5214(4) 0.1343(3) 0.0109(2) 1.000 0.035(2)
C18 C Uani 0.5372(5) 0.1821(3) -0.0410(2) 1.000 0.047(2)
C19 C Uani 0.5995(4) 0.0716(3) 0.0113(2) 1.000 0.050(3)
C110 C Uani 0.1556(4) 0.1679(3) 0.0971(2) 1.000 0.039(2)
C111 C Uani 0.1492(5) 0.1133(3) 0.1453(3) 1.000 0.060(3)
C112 C Uani 0.0468(4) 0.1990(3) 0.0737(3) 1.000 0.052(3)
C113 C Uani 0.4443(4) 0.1361(2) 0.1351(2) 1.000 0.0263(17)
C114 C Uani 0.4952(4) 0.0682(3) 0.1392(2) 1.000 0.0314(19)
C115 C Uani 0.4367(5) 0.0274(3) 0.1361(2) 1.000 0.041(2)
C116 C Uani 0.4839(6) -0.0371(3) 0.1417(2) 1.000 0.053(3)
C117 C Uani 0.5891(6) -0.0595(3) 0.1490(2) 1.000 0.059(3)
C118 C Uani 0.6492(5) -0.0190(3) 0.1514(2) 1.000 0.054(3)
C119 C Uani 0.6026(5) 0.0448(3) 0.1464(2) 1.000 0.044(2)
C120 C Uani 0.5383(4) 0.1434(2) 0.2113(2) 1.000 0.0319(19)
C121 C Uani 0.5157(4) 0.1026(3) 0.2595(2) 1.000 0.037(2)
C122 C Uani 0.5867(5) 0.0869(3) 0.3021(2) 1.000 0.052(2)
C123 C Uani 0.6710(5) 0.1103(3) 0.2971(3) 1.000 0.058(3)
C124 C Uani 0.6925(5) 0.1490(3) 0.2497(3) 1.000 0.050(3)
C125 C Uani 0.6278(4) 0.1654(3) 0.2065(2) 1.000 0.039(2)
C126 C Uani 0.4223(4) 0.0753(3) 0.2689(2) 1.000 0.041(2)
C127 C Uani 0.3553(5) 0.0932(3) 0.3167(2) 1.000 0.059(3)
C128 C Uani 0.4536(5) 0.0032(3) 0.2778(3) 1.000 0.056(3)
C129 C Uani 0.6550(5) 0.2079(3) 0.1539(3) 1.000 0.061(3)
C130 C Uani 0.7592(8) 0.1761(4) 0.1301(3) 1.000 0.113(5)
C131 C Uani 0.6591(6) 0.2699(3) 0.1598(4) 1.000 0.099(4)
C132 C Uani 0.4005(5) 0.3082(3) 0.2394(3) 1.000 0.055(3)
C133 C Uani 0.4240(5) 0.3679(3) 0.2453(3) 1.000 0.055(3)
C134 C Uani 0.3299(5) 0.4179(3) 0.2224(3) 1.000 0.049(2)
C135 C Uani 0.2819(4) 0.3910(3) 0.1856(2) 1.000 0.040(2)
C136 C Uani 0.4417(5) 0.3760(3) 0.0748(2) 1.000 0.043(2)
C137 C Uani 0.5090(5) 0.3914(3) 0.0258(2) 1.000 0.047(2)
C138 C Uani 0.4893(4) 0.3505(3) -0.0088(2) 1.000 0.039(2)
C139 C Uani 0.4838(5) 0.2912(3) 0.0329(2) 1.000 0.044(2)
C140 C Uani 0.1008(4) 0.3568(3) 0.0896(2) 1.000 0.037(2)
C141 C Uani 0.0660(4) 0.4026(3) 0.0374(2) 1.000 0.036(2)
C142 C Uani 0.1097(4) 0.3636(3) -0.0035(2) 1.000 0.038(2)
C143 C Uani 0.2126(4) 0.3239(3) 0.0206(2) 1.000 0.040(2)
C144 C Uani 0.2111(4) 0.2265(3) 0.2127(2) 1.000 0.0326(19)
C145 C Uani 0.0784(7) 0.3153(4) 0.2747(5) 1.000 0.139(6)
C146 C Uani -0.0251(6) 0.2609(6) 0.2068(4) 1.000 0.154(7)
C147 C Uani 0.0681(8) 0.1842(5) 0.3063(4) 1.000 0.166(6)
H13 H Uiso 0.42288 0.09300 -0.04850 1.000 0.0487
H14 H Uiso 0.25327 0.08586 -0.04767 1.000 0.0542
H15 H Uiso 0.13639 0.12265 0.01500 1.000 0.0454
H17 H Uiso 0.53668 0.14956 0.04183 1.000 0.0419
H18 H Uiso 0.51979 0.16905 -0.07188 1.000 0.0699
H18' H Uiso 0.60966 0.18420 -0.04425 1.000 0.0699
H18" H Uiso 0.49215 0.22367 -0.04023 1.000 0.0699
H19 H Uiso 0.58948 0.04029 0.04411 1.000 0.0753
H19' H Uiso 0.66996 0.07693 0.01021 1.000 0.0753
H19" H Uiso 0.58922 0.05720 -0.02020 1.000 0.0753
H110 H Uiso 0.17856 0.19983 0.11041 1.000 0.0463
H111 H Uiso 0.13307 0.07958 0.13285 1.000 0.0903
H111' H Uiso 0.09460 0.12804 0.17026 1.000 0.0903
H111" H Uiso 0.21574 0.09727 0.16364 1.000 0.0903
H112 H Uiso 0.05136 0.23116 0.04058 1.000 0.0775
H112' H Uiso 0.00179 0.21873 0.09993 1.000 0.0775
H112" H Uiso 0.01779 0.16700 0.06578 1.000 0.0775
H115 H Uiso 0.36430 0.04292 0.13020 1.000 0.0489
H116 H Uiso 0.44316 -0.06516 0.14045 1.000 0.0634
H117 H Uiso 0.62085 -0.10293 0.15239 1.000 0.0700
H118 H Uiso 0.72182 -0.03476 0.15636 1.000 0.0643
H119 H Uiso 0.64365 0.07265 0.14780 1.000 0.0523
H122 H Uiso 0.57448 0.05908 0.33504 1.000 0.0621
H123 H Uiso 0.71553 0.09974 0.32674 1.000 0.0690
H124 H Uiso 0.75236 0.16468 0.24656 1.000 0.0602
H126 H Uiso 0.37899 0.09335 0.23598 1.000 0.0494
H127 H Uiso 0.39569 0.07553 0.34964 1.000 0.0884
H127' H Uiso 0.29414 0.07631 0.32055 1.000 0.0884
H127" H Uiso 0.33320 0.13915 0.31039 1.000 0.0884
H128 H Uiso 0.49290 -0.00808 0.24628 1.000 0.0832
H128' H Uiso 0.39122 -0.01262 0.28289 1.000 0.0832
H128" H Uiso 0.49666 -0.01571 0.30971 1.000 0.0832
H129 H Uiso 0.59964 0.21479 0.12759 1.000 0.0735
H130 H Uiso 0.76514 0.19776 0.09218 1.000 0.1694
H130' H Uiso 0.76186 0.13185 0.13279 1.000 0.1694
H130" H Uiso 0.81648 0.17848 0.15006 1.000 0.1694
H131 H Uiso 0.58979 0.29303 0.16886 1.000 0.1482
H131' H Uiso 0.68331 0.29355 0.12585 1.000 0.1482
H131" H Uiso 0.70694 0.26431 0.18843 1.000 0.1482
H132 H Uiso 0.46507 0.27489 0.23846 1.000 0.0660
H132' H Uiso 0.35558 0.29248 0.26937 1.000 0.0660
H133 H Uiso 0.43256 0.36631 0.28347 1.000 0.0659
H133' H Uiso 0.48737 0.37495 0.22470 1.000 0.0659
H134 H Uiso 0.34952 0.45658 0.20197 1.000 0.0582
H134' H Uiso 0.28043 0.42837 0.25146 1.000 0.0582
H135 H Uiso 0.21022 0.38962 0.19763 1.000 0.0479
H135' H Uiso 0.28012 0.41724 0.14827 1.000 0.0479
H136 H Uiso 0.47372 0.37825 0.10730 1.000 0.0515
H136' H Uiso 0.37250 0.40607 0.07055 1.000 0.0515
H137 H Uiso 0.58293 0.38009 0.03539 1.000 0.0560
H137' H Uiso 0.48774 0.43663 0.00738 1.000 0.0560
H138 H Uiso 0.42340 0.36997 -0.02831 1.000 0.0468
H138' H Uiso 0.54673 0.34229 -0.03492 1.000 0.0468
H139 H Uiso 0.44327 0.26746 0.01961 1.000 0.0522
H139' H Uiso 0.55408 0.26375 0.04197 1.000 0.0522
H140 H Uiso 0.10477 0.37929 0.11732 1.000 0.0443
H140' H Uiso 0.05203 0.32990 0.10242 1.000 0.0443
H141 H Uiso 0.09500 0.43964 0.03135 1.000 0.0432
H141' H Uiso -0.01051 0.41692 0.03594 1.000 0.0432
H142 H Uiso 0.06394 0.33702 -0.00685 1.000 0.0456
H142' H Uiso 0.11950 0.39089 -0.03931 1.000 0.0456
H143 H Uiso 0.22839 0.28157 0.01327 1.000 0.0481
H143' H Uiso 0.26895 0.34400 0.00486 1.000 0.0481
H145 H Uiso 0.14093 0.30876 0.29490 1.000 0.2077
H145' H Uiso 0.01749 0.32103 0.29863 1.000 0.2077
H145" H Uiso 0.07184 0.35291 0.24495 1.000 0.2077
H146 H Uiso -0.08497 0.25444 0.23006 1.000 0.2304
H146' H Uiso -0.00934 0.23116 0.18374 1.000 0.2304
H146" H Uiso -0.04086 0.30406 0.18435 1.000 0.2304
H147 H Uiso 0.10192 0.18633 0.33782 1.000 0.2485
H147' H Uiso 0.09845 0.14333 0.29783 1.000 0.2485
H147" H Uiso -0.00617 0.18907 0.31387 1.000 0.2485
Y2 Y Uani 0.84016(5) 0.24086(3) 0.63756(2) 1.000 0.0390(2)
Si2 Si Uani 0.59463(17) 0.22010(10) 0.73498(8) 1.000 0.0614(8)
O21 O Uani 0.8943(4) 0.2481(2) 0.72033(17) 1.000 0.0654(19)
O22 O Uani 0.7253(3) 0.31798(18) 0.57580(15) 1.000 0.0408(14)
O23 O Uani 0.9163(3) 0.32678(17) 0.61155(16) 1.000 0.0445(16)
N21 N Uani 0.8715(4) 0.1803(2) 0.57540(19) 1.000 0.0418(17)
N22 N Uani 0.9772(3) 0.1475(2) 0.6459(2) 1.000 0.0443(19)
C21 C Uani 0.8487(5) 0.1832(3) 0.5204(3) 1.000 0.050(3)
C22 C Uani 0.7520(6) 0.1758(3) 0.5103(3) 1.000 0.062(3)
C23 C Uani 0.7253(8) 0.1847(4) 0.4569(4) 1.000 0.093(4)
C24 C Uani 0.7884(9) 0.2000(5) 0.4158(4) 1.000 0.106(5)
C25 C Uani 0.8822(9) 0.2080(4) 0.4263(3) 1.000 0.096(4)
C26 C Uani 0.9173(7) 0.1992(3) 0.4801(3) 1.000 0.066(3)
C27 C Uani 0.6747(6) 0.1583(4) 0.5548(3) 1.000 0.086(4)
C28 C Uani 0.5725(6) 0.2074(4) 0.5485(4) 1.000 0.110(5)
C29 C Uani 0.6439(10) 0.0944(6) 0.5527(6) 1.000 0.219(9)
C210 C Uani 1.0200(7) 0.2104(4) 0.4896(3) 1.000 0.086(4)
C211 C Uani 1.0199(7) 0.2784(4) 0.4699(5) 1.000 0.166(7)
C212 C Uani 1.1133(7) 0.1697(4) 0.4654(4) 1.000 0.107(4)
C213 C Uani 0.9481(5) 0.1343(3) 0.6029(3) 1.000 0.048(3)
C214 C Uani 0.9916(7) 0.0729(3) 0.5878(3) 1.000 0.075(3)
C215 C Uani 0.9209(9) 0.0413(4) 0.5777(4) 1.000 0.144(6)
C216 C Uani 0.9607(15) -0.0170(5) 0.5662(7) 1.000 0.268(12)
C217 C Uani 1.0684(17) -0.0412(7) 0.5650(7) 1.000 0.269(12)
C218 C Uani 1.1354(12) -0.0119(6) 0.5749(5) 1.000 0.171(7)
C219 C Uani 1.0980(8) 0.0462(4) 0.5861(3) 1.000 0.108(4)
C220 C Uani 1.0454(6) 0.0986(3) 0.6832(3) 1.000 0.062(3)
C221 C Uani 1.1446(6) 0.1046(3) 0.6874(3) 1.000 0.071(3)
C222 C Uani 1.2147(7) 0.0587(4) 0.7245(4) 1.000 0.108(5)
C223 C Uani 1.1808(9) 0.0074(5) 0.7577(4) 1.000 0.109(5)
C224 C Uani 1.0854(8) 0.0033(4) 0.7527(4) 1.000 0.112(5)
C225 C Uani 1.0132(7) 0.0483(4) 0.7164(3) 1.000 0.085(4)
C226 C Uani 1.1847(6) 0.1585(4) 0.6552(5) 1.000 0.102(4)
C227 C Uani 1.2144(9) 0.1976(5) 0.6881(6) 1.000 0.198(8)
C228 C Uani 1.2713(11) 0.1402(6) 0.6193(6) 1.000 0.223(10)
C229 C Uani 0.9045(9) 0.0395(5) 0.7156(4) 1.000 0.122(5)
C230 C Uani 0.9089(9) -0.0271(5) 0.7109(6) 1.000 0.208(8)
C231 C Uani 0.8425(9) 0.0522(6) 0.7672(5) 1.000 0.211(8)
C232 C Uani 0.8439(9) 0.2923(4) 0.7495(4) 1.000 0.155(6)
C233 C Uani 0.8848(10) 0.2693(7) 0.8028(5) 1.000 0.244(9)
C234 C Uani 0.9649(8) 0.2166(5) 0.8054(4) 1.000 0.127(5)
C235 C Uani 0.9542(11) 0.2039(8) 0.7575(5) 1.000 0.345(10)
C236 C Uani 0.6209(5) 0.3532(3) 0.5873(3) 1.000 0.059(3)
C237 C Uani 0.5824(5) 0.4000(3) 0.5345(2) 1.000 0.059(3)
C238 C Uani 0.6463(5) 0.3723(3) 0.4931(3) 1.000 0.061(3)
C239 C Uani 0.7483(5) 0.3403(3) 0.5191(2) 1.000 0.052(3)
C240 C Uani 0.8681(5) 0.3916(3) 0.6146(3) 1.000 0.063(3)
C241 C Uani 0.9493(6) 0.4111(3) 0.6383(3) 1.000 0.072(3)
C242 C Uani 1.0507(6) 0.3734(4) 0.6188(3) 1.000 0.074(3)
C243 C Uani 1.0218(6) 0.3268(4) 0.5976(5) 1.000 0.125(6)
C244 C Uani 0.6943(5) 0.2079(3) 0.6837(2) 1.000 0.050(2)
C245 C Uani 0.6406(7) 0.1864(5) 0.8060(3) 1.000 0.111(5)
C246 C Uani 0.5350(7) 0.3047(3) 0.7284(3) 1.000 0.098(4)
C247 C Uani 0.4899(6) 0.1818(4) 0.7293(3) 1.000 0.084(3)
H23 H Uiso 0.65996 0.17970 0.44983 1.000 0.1109
H24 H Uiso 0.76897 0.20527 0.37987 1.000 0.1271
H25 H Uiso 0.92616 0.22003 0.39682 1.000 0.1146
H27 H Uiso 0.70422 0.15297 0.59067 1.000 0.1029
H28 H Uiso 0.58346 0.24793 0.54976 1.000 0.1647
H28' H Uiso 0.52488 0.19463 0.57767 1.000 0.1647
H28" H Uiso 0.54265 0.21136 0.51385 1.000 0.1647
H29 H Uiso 0.58748 0.08790 0.57860 1.000 0.3293
H29' H Uiso 0.70435 0.05836 0.56188 1.000 0.3293
H29" H Uiso 0.62145 0.09827 0.51646 1.000 0.3293
H210 H Uiso 1.02961 0.19876 0.52934 1.000 0.1027
H211 H Uiso 0.99864 0.29353 0.43228 1.000 0.2491
H211' H Uiso 1.08975 0.28318 0.47270 1.000 0.2491
H211" H Uiso 0.97136 0.30299 0.49184 1.000 0.2491
H212 H Uiso 1.11170 0.12540 0.47743 1.000 0.1598
H212' H Uiso 1.17750 0.17490 0.47716 1.000 0.1598
H212" H Uiso 1.11038 0.18287 0.42604 1.000 0.1598
H215 H Uiso 0.84828 0.05932 0.57866 1.000 0.1731
H216 H Uiso 0.91579 -0.04014 0.55929 1.000 0.3189
H217 H Uiso 1.09490 -0.08083 0.55653 1.000 0.3211
H218 H Uiso 1.20778 -0.03070 0.57438 1.000 0.2056
H219 H Uiso 1.14494 0.06820 0.59272 1.000 0.1297
H222 H Uiso 1.28316 0.06224 0.72698 1.000 0.1291
H223 H Uiso 1.22599 -0.02378 0.78336 1.000 0.1306
H224 H Uiso 1.06435 -0.03190 0.77475 1.000 0.1349
H226 H Uiso 1.12682 0.18717 0.63168 1.000 0.1215
H227 H Uiso 1.26723 0.17062 0.71405 1.000 0.2956
H227' H Uiso 1.15312 0.21667 0.70741 1.000 0.2956
H227" H Uiso 1.24220 0.23089 0.66421 1.000 0.2956
H228 H Uiso 1.33651 0.13666 0.63590 1.000 0.3370
H228' H Uiso 1.26401 0.17216 0.58507 1.000 0.3370
H228" H Uiso 1.27143 0.09953 0.61273 1.000 0.3370
H229 H Uiso 0.86790 0.07047 0.68364 1.000 0.1459
H230 H Uiso 0.96382 -0.03947 0.68523 1.000 0.3116
H230' H Uiso 0.84220 -0.02780 0.69838 1.000 0.3116
H230" H Uiso 0.92348 -0.05669 0.74619 1.000 0.3116
H231 H Uiso 0.88002 0.02411 0.79899 1.000 0.3166
H231' H Uiso 0.77406 0.04429 0.76695 1.000 0.3166
H231" H Uiso 0.83435 0.09606 0.76813 1.000 0.3166
H232 H Uiso 0.76816 0.29678 0.75063 1.000 0.1863
H232' H Uiso 0.85709 0.33389 0.73241 1.000 0.1863
H233 H Uiso 0.90960 0.30234 0.81258 1.000 0.2930
H233' H Uiso 0.82942 0.25901 0.82884 1.000 0.2930
H234 H Uiso 1.03266 0.22554 0.80760 1.000 0.1520
H234' H Uiso 0.95628 0.18177 0.83615 1.000 0.1520
H235 H Uiso 1.02435 0.19272 0.74131 1.000 0.4149
H235' H Uiso 0.92717 0.16596 0.76520 1.000 0.4149
H236 H Uiso 0.62250 0.37568 0.61536 1.000 0.0703
H236' H Uiso 0.57497 0.32448 0.59988 1.000 0.0703
H237 H Uiso 0.50802 0.40422 0.52976 1.000 0.0706
H237' H Uiso 0.59273 0.44189 0.53319 1.000 0.0706
H238 H Uiso 0.65356 0.40534 0.46045 1.000 0.0726
H238' H Uiso 0.61558 0.34168 0.48301 1.000 0.0726
H239 H Uiso 0.78481 0.30461 0.50347 1.000 0.0625
H239' H Uiso 0.79238 0.37015 0.51396 1.000 0.0625
H240 H Uiso 0.80514 0.39375 0.63789 1.000 0.0757
H240' H Uiso 0.84893 0.41907 0.57843 1.000 0.0757
H241 H Uiso 0.94430 0.40042 0.67809 1.000 0.0860
H241' H Uiso 0.94256 0.45694 0.62513 1.000 0.0860
H242 H Uiso 1.08377 0.40091 0.59041 1.000 0.0896
H242' H Uiso 1.09942 0.35263 0.64882 1.000 0.0896
H243 H Uiso 1.03085 0.33672 0.55798 1.000 0.1499
H243' H Uiso 1.06726 0.28454 0.61258 1.000 0.1499
H245 H Uiso 0.67276 0.14122 0.81130 1.000 0.1673
H245' H Uiso 0.58149 0.19285 0.83091 1.000 0.1673
H245" H Uiso 0.69141 0.20752 0.81272 1.000 0.1673
H246 H Uiso 0.58762 0.32528 0.73395 1.000 0.1462
H246' H Uiso 0.47938 0.30998 0.75541 1.000 0.1462
H246" H Uiso 0.50640 0.32381 0.69238 1.000 0.1462
H247 H Uiso 0.45672 0.20102 0.69436 1.000 0.1268
H247' H Uiso 0.43826 0.18755 0.75811 1.000 0.1268
H247" H Uiso 0.51990 0.13671 0.73248 1.000 0.1268
C31 C Uani 0.1481(4) 0.6769(3) 0.0708(2) 1.000 0.0323(19)
C32 C Uani 0.2029(5) 0.7237(3) 0.0495(2) 1.000 0.042(2)
C33 C Uani 0.1557(6) 0.7877(3) 0.0396(3) 1.000 0.056(3)
C34 C Uani 0.0526(5) 0.8089(3) 0.0497(3) 1.000 0.055(3)
C35 C Uani -0.0038(5) 0.7658(3) 0.0700(2) 1.000 0.043(2)
C36 C Uani 0.0430(4) 0.7027(3) 0.0806(2) 1.000 0.033(2)
C37 C Uani 0.2055(4) 0.5863(3) 0.0185(2) 1.000 0.0283(19)
C38 C Uani 0.1881(4) 0.6331(3) -0.0300(2) 1.000 0.032(2)
C39 C Uani 0.1955(4) 0.6182(3) -0.0796(2) 1.000 0.039(2)
C310 C Uani 0.2203(4) 0.5575(3) -0.0844(2) 1.000 0.040(2)
C311 C Uani 0.2364(4) 0.5099(3) -0.0372(2) 1.000 0.037(2)
C312 C Uani 0.2280(4) 0.5241(3) 0.0116(2) 1.000 0.0280(17)
C313 C Uani 0.1317(4) 0.5615(2) 0.1210(2) 1.000 0.0264(17)
C314 C Uani 0.0606(4) 0.5337(2) 0.1068(2) 1.000 0.0279(17)
C315 C Uani -0.0001(4) 0.5025(3) 0.1443(2) 1.000 0.035(2)
C316 C Uani 0.0081(4) 0.4981(3) 0.1987(2) 1.000 0.037(2)
C317 C Uani 0.0769(4) 0.5246(3) 0.2142(2) 1.000 0.043(2)
C318 C Uani 0.1376(4) 0.5552(3) 0.1763(2) 1.000 0.034(2)
C319 C Uani 0.3198(4) 0.5828(3) 0.1016(2) 1.000 0.0308(17)
C320 C Uani 0.3988(4) 0.5321(3) 0.0916(2) 1.000 0.0344(19)
C321 C Uani 0.4972(4) 0.5139(3) 0.1145(2) 1.000 0.041(2)
C322 C Uani 0.5181(5) 0.5455(3) 0.1489(3) 1.000 0.047(3)
C323 C Uani 0.4438(5) 0.5958(3) 0.1606(2) 1.000 0.045(3)
C324 C Uani 0.3474(4) 0.6136(3) 0.1371(2) 1.000 0.038(2)
B3 B Uani 0.2015(4) 0.6026(3) 0.0776(2) 1.000 0.026(2)
H32 H Uiso 0.27482 0.71066 0.04166 1.000 0.0504
H33 H Uiso 0.19582 0.81720 0.02549 1.000 0.0677
H34 H Uiso 0.02059 0.85270 0.04283 1.000 0.0665
H35 H Uiso -0.07596 0.77972 0.07679 1.000 0.0516
H36 H Uiso 0.00133 0.67439 0.09569 1.000 0.0393
H38 H Uiso 0.17072 0.67614 -0.02885 1.000 0.0384
H39 H Uiso 0.18290 0.65140 -0.11121 1.000 0.0465
H310 H Uiso 0.22642 0.54806 -0.11859 1.000 0.0474
H311 H Uiso 0.25333 0.46708 -0.03897 1.000 0.0450
H312 H Uiso 0.23785 0.49025 0.04290 1.000 0.0335
H314 H Uiso 0.05341 0.53617 0.06980 1.000 0.0334
H315 H Uiso -0.04751 0.48399 0.13283 1.000 0.0418
H316 H Uiso -0.03368 0.47701 0.22458 1.000 0.0446
H317 H Uiso 0.08327 0.52207 0.25126 1.000 0.0521
H318 H Uiso 0.18557 0.57281 0.18844 1.000 0.0407
H320 H Uiso 0.38503 0.50890 0.06827 1.000 0.0411
H321 H Uiso 0.54878 0.47980 0.10607 1.000 0.0490
H322 H Uiso 0.58415 0.53288 0.16497 1.000 0.0566
H323 H Uiso 0.45860 0.61798 0.18444 1.000 0.0544
H324 H Uiso 0.29727 0.64836 0.14544 1.000 0.0462
C41 C Uani 0.3055(4) 0.3926(3) 0.4918(3) 1.000 0.045(2)
C42 C Uani 0.2889(4) 0.4470(3) 0.5113(3) 1.000 0.052(3)
C43 C Uani 0.2999(5) 0.4467(4) 0.5642(3) 1.000 0.070(3)
C44 C Uani 0.3264(6) 0.3898(6) 0.6004(3) 1.000 0.087(4)
C45 C Uani 0.3458(6) 0.3341(5) 0.5853(3) 1.000 0.084(4)
C46 C Uani 0.3332(5) 0.3365(3) 0.5297(3) 1.000 0.063(3)
C47 C Uani 0.1600(5) 0.4136(3) 0.4188(3) 1.000 0.040(2)
C48 C Uani 0.0839(4) 0.4351(3) 0.4554(2) 1.000 0.038(2)
C49 C Uani -0.0202(5) 0.4526(3) 0.4456(2) 1.000 0.047(3)
C410 C Uani -0.0565(5) 0.4492(3) 0.3979(3) 1.000 0.052(3)
C411 C Uani 0.0137(5) 0.4267(3) 0.3608(3) 1.000 0.054(3)
C412 C Uani 0.1191(5) 0.4093(3) 0.3712(2) 1.000 0.043(2)
C413 C Uani 0.3441(5) 0.3314(3) 0.4115(2) 1.000 0.045(2)
C414 C Uani 0.2957(6) 0.2835(3) 0.4121(4) 1.000 0.094(4)
C415 C Uani 0.3453(7) 0.2279(4) 0.3963(4) 1.000 0.110(5)
C416 C Uani 0.4448(6) 0.2173(3) 0.3816(3) 1.000 0.074(3)
C417 C Uani 0.4953(5) 0.2612(3) 0.3795(2) 1.000 0.048(2)
C418 C Uani 0.4455(5) 0.3166(3) 0.3941(2) 1.000 0.042(2)
C419 C Uani 0.3348(4) 0.4524(3) 0.3888(2) 1.000 0.0351(19)
C420 C Uani 0.3001(5) 0.4860(3) 0.3372(3) 1.000 0.043(2)
C421 C Uani 0.3500(5) 0.5258(3) 0.3014(3) 1.000 0.045(2)
C422 C Uani 0.4407(5) 0.5339(3) 0.3174(3) 1.000 0.050(3)
C423 C Uani 0.4768(5) 0.5040(3) 0.3676(3) 1.000 0.051(3)
C424 C Uani 0.4254(5) 0.4641(3) 0.4024(3) 1.000 0.045(2)
B4 B Uani 0.2852(5) 0.3973(3) 0.4280(3) 1.000 0.041(3)
H42 H Uiso 0.26874 0.48670 0.48628 1.000 0.0619
H43 H Uiso 0.28942 0.48494 0.57498 1.000 0.0837
H44 H Uiso 0.33154 0.38878 0.63724 1.000 0.1042
H45 H Uiso 0.36700 0.29491 0.61082 1.000 0.1014
H46 H Uiso 0.34431 0.29820 0.51892 1.000 0.0749
H48 H Uiso 0.10582 0.43765 0.48870 1.000 0.0453
H49 H Uiso -0.06786 0.46726 0.47182 1.000 0.0559
H410 H Uiso -0.12859 0.46208 0.39087 1.000 0.0621
H411 H Uiso -0.00980 0.42301 0.32823 1.000 0.0645
H412 H Uiso 0.16614 0.39387 0.34511 1.000 0.0511
H414 H Uiso 0.22544 0.28897 0.42395 1.000 0.1127
H415 H Uiso 0.30773 0.19790 0.39600 1.000 0.1316
H416 H Uiso 0.47967 0.17882 0.37273 1.000 0.0885
H417 H Uiso 0.56581 0.25440 0.36796 1.000 0.0577
H418 H Uiso 0.48443 0.34663 0.39184 1.000 0.0510
H420 H Uiso 0.23755 0.48109 0.32600 1.000 0.0514
H421 H Uiso 0.32296 0.54707 0.26667 1.000 0.0537
H422 H Uiso 0.47761 0.56025 0.29325 1.000 0.0598
H423 H Uiso 0.53788 0.51062 0.37888 1.000 0.0617
H424 H Uiso 0.45285 0.44367 0.43713 1.000 0.0538
C51 C Uani 0.7086(6) 0.3394(3) 0.2869(3) 1.000 0.071(3)
C52 C Uani 0.7071(6) 0.3917(3) 0.2357(3) 1.000 0.077(3)
C53 C Uani 0.7694(6) 0.4345(3) 0.2400(3) 1.000 0.066(3)
C54 C Uani 0.7460(6) 0.4579(3) 0.2887(3) 1.000 0.068(3)
C55 C Uani 0.7448(6) 0.4064(4) 0.3388(3) 1.000 0.084(4)
C56 C Uani 0.6783(7) 0.3675(4) 0.3336(3) 1.000 0.090(4)
H51 H Uiso 0.65987 0.31457 0.28364 1.000 0.0846
H51' H Uiso 0.77897 0.31077 0.29207 1.000 0.0846
H52 H Uiso 0.73380 0.37246 0.20518 1.000 0.0929
H52' H Uiso 0.63458 0.41620 0.22792 1.000 0.0929
H53 H Uiso 0.84373 0.41212 0.23959 1.000 0.0790
H53' H Uiso 0.75706 0.47074 0.20818 1.000 0.0790
H54 H Uiso 0.67752 0.48870 0.28496 1.000 0.0809
H54' H Uiso 0.79839 0.48010 0.29235 1.000 0.0809
H55 H Uiso 0.81615 0.37972 0.34631 1.000 0.1010
H55' H Uiso 0.72040 0.42539 0.36966 1.000 0.1010
H56 H Uiso 0.60579 0.39336 0.32952 1.000 0.1083
H56' H Uiso 0.68151 0.33343 0.36681 1.000 0.1083
C61 C Uani 0.7429(7) 0.6195(4) 0.1768(5) 1.000 0.125(6)
C62 C Uani 0.7821(9) 0.6350(5) 0.2221(5) 1.000 0.134(6)
C63 C Uani 0.8066(12) 0.6880(6) 0.2133(6) 1.000 0.204(9)
C64 C Uani 0.7625(8) 0.7419(4) 0.1723(4) 1.000 0.104(5)
C65 C Uani 0.7270(8) 0.7261(5) 0.1222(5) 1.000 0.146(6)
C66 C Uani 0.6940(8) 0.6731(6) 0.1313(5) 1.000 0.135(6)
H61 H Uiso 0.69124 0.59507 0.19133 1.000 0.1502
H61' H Uiso 0.80135 0.59139 0.16173 1.000 0.1502
H62 H Uiso 0.72878 0.63411 0.25114 1.000 0.1605
H62' H Uiso 0.84410 0.60097 0.23584 1.000 0.1605
H63 H Uiso 0.88246 0.67864 0.20673 1.000 0.2442
H63' H Uiso 0.79385 0.70120 0.24751 1.000 0.2442
H64 H Uiso 0.81412 0.76699 0.16041 1.000 0.1244
H64' H Uiso 0.70204 0.76826 0.18764 1.000 0.1244
H65 H Uiso 0.67034 0.76194 0.10497 1.000 0.1749
H65' H Uiso 0.78569 0.72282 0.09610 1.000 0.1749
H66 H Uiso 0.70572 0.65787 0.09795 1.000 0.1612
H66' H Uiso 0.61829 0.68417 0.13822 1.000 0.1612

loop_
_atom_type_symbol
_atom_type_description
_atom_type_scat_dispersion_real
_atom_type_scat_dispersion_imag
_atom_type_scat_source
Y Y -2.7962 3.5667 'International Tables Vol C Tables 4.2.6.8 and 6.1.1.4'
Si Si 0.0817 0.0704 'International Tables Vol C Tables 4.2.6.8 and 6.1.1.4'
O O 0.0106 0.0060 'International Tables Vol C Tables 4.2.6.8 and 6.1.1.4'
N N 0.0061 0.0033 'International Tables Vol C Tables 4.2.6.8 and 6.1.1.4'
B B 0.0013 0.0007 'International Tables Vol C Tables 4.2.6.8 and 6.1.1.4'
H H 0.0000 0.0000 'International Tables Vol C Tables 4.2.6.8 and 6.1.1.4'
C C 0.0033 0.0016 'International Tables Vol C Tables 4.2.6.8 and 6.1.1.4'

loop_
_geom_angle_atom_site_label_1
_geom_angle_atom_site_label_2
_geom_angle_atom_site_label_3
_geom_angle
_geom_angle_publ_flag
O11 Y1 O12 78.42(13) yes
O11 Y1 O13 102.05(13) yes
O11 Y1 N11 158.74(14) yes
O11 Y1 N12 104.31(14) yes
O11 Y1 C113 132.73(15) yes
O11 Y1 C144 85.81(18) yes
O12 Y1 O13 79.88(13) yes
O12 Y1 N11 92.11(13) yes
O12 Y1 N12 91.88(14) yes
O12 Y1 C113 95.23(14) yes
O12 Y1 C144 163.33(18) yes
O13 Y1 N11 94.83(13) yes
O13 Y1 N12 150.15(14) yes
O13 Y1 C113 123.11(14) yes
O13 Y1 C144 98.37(17) yes
N11 Y1 N12 56.55(14) yes
N11 Y1 C113 28.32(14) yes
N11 Y1 C144 104.56(19) yes
N12 Y1 C113 28.51(15) yes
N12 Y1 C144 97.29(18) yes
C113 Y1 C144 99.47(19) yes
O23 Y2 N21 112.26(16) yes
O23 Y2 N22 107.05(15) yes
O23 Y2 C213 114.68(18) yes
O23 Y2 C244 143.39(19) yes
N21 Y2 N22 57.08(17) yes
N21 Y2 C213 28.77(19) yes
N21 Y2 C244 99.0(2) yes
N22 Y2 C213 28.47(19) yes
N22 Y2 C244 105.73(19) yes
C213 Y2 C244 101.9(2) yes
O21 Y2 N21 143.94(17) yes
O21 Y2 N22 86.89(17) yes
O21 Y2 C213 115.18(19) yes
O21 Y2 C244 88.73(18) yes
O22 Y2 O23 74.86(14) yes
O22 Y2 N21 87.49(16) yes
O22 Y2 N22 143.07(15) yes
O22 Y2 C213 116.07(18) yes
O22 Y2 C244 88.50(18) yes
O21 Y2 O22 128.10(15) yes
O21 Y2 O23 77.25(15) yes
C144 Si1 C145 111.5(4) yes
C145 Si1 C146 110.4(5) yes
C144 Si1 C146 112.7(4) yes
C144 Si1 C147 112.9(4) yes
C146 Si1 C147 102.6(5) yes
C145 Si1 C147 106.3(5) yes
C244 Si2 C246 111.1(3) yes
C244 Si2 C247 110.7(3) yes
C245 Si2 C247 105.2(4) yes
C246 Si2 C247 108.0(4) yes
C245 Si2 C246 106.7(4) yes
C244 Si2 C245 114.8(4) yes
Y1 O11 C132 123.2(3) yes
Y1 O11 C135 127.4(3) yes
C132 O11 C135 105.6(4) yes
Y1 O12 C136 128.0(3) yes
Y1 O12 C139 122.9(3) yes
C136 O12 C139 108.0(4) yes
Y1 O13 C143 125.8(3) yes
Y1 O13 C140 126.4(3) yes
C140 O13 C143 107.7(4) yes
Y2 O21 C232 125.8(5) yes
C232 O21 C235 102.0(8) yes
Y2 O21 C235 129.2(8) yes
Y2 O22 C239 125.0(4) yes
C236 O22 C239 108.1(5) yes
Y2 O22 C236 126.9(4) yes
Y2 O23 C240 126.6(4) yes
C240 O23 C243 103.7(5) yes
Y2 O23 C243 129.1(4) yes
Y1 N11 C113 94.2(3) yes
Y1 N11 C11 142.5(3) yes
C11 N11 C113 123.0(4) yes
Y1 N12 C120 137.0(3) yes
Y1 N12 C113 95.1(3) yes
C113 N12 C120 126.1(4) yes
Y2 N21 C213 95.7(4) yes
C21 N21 C213 121.7(5) yes
Y2 N21 C21 141.4(4) yes
Y2 N22 C213 92.9(4) yes
C213 N22 C220 118.8(5) yes
Y2 N22 C220 144.1(4) yes
N11 C11 C16 118.8(4) yes
N11 C11 C12 121.5(5) yes
C12 C11 C16 119.7(5) no
C13 C12 C17 116.9(5) no
C11 C12 C13 117.6(5) no
C11 C12 C17 125.5(5) no
C12 C13 C14 122.2(6) no
C13 C14 C15 119.0(6) no
C14 C15 C16 122.7(6) no
C11 C16 C110 121.3(5) no
C11 C16 C15 118.7(5) no
C15 C16 C110 119.9(5) no
C18 C17 C19 108.6(5) no
C12 C17 C19 113.4(5) no
C12 C17 C18 110.8(5) no
C16 C110 C112 113.0(5) no
C111 C110 C112 109.0(5) no
C16 C110 C111 111.2(5) no
N11 C113 N12 113.1(4) yes
N11 C113 C114 123.9(4) yes
N12 C113 C114 123.0(5) yes
Y1 C113 C114 170.0(4) yes
Y1 C113 N11 57.5(2) yes
Y1 C113 N12 56.4(2) yes
C14 C13 H13 118.84 no
C12 C13 H13 118.98 no
C113 C114 C115 120.1(5) no
C13 C14 H14 120.49 no
C15 C14 H14 120.54 no
C113 C114 C119 120.7(5) no
C115 C114 C119 119.2(6) no
C14 C15 H15 118.62 no
C114 C115 C116 120.3(6) no
C16 C15 H15 118.73 no
C115 C116 C117 120.0(7) no
C12 C17 H17 107.95 no
C116 C117 C118 120.5(6) no
C19 C17 H17 108.00 no
C18 C17 H17 107.92 no
C17 C18 H18" 109.52 no
H18' C18 H18" 109.49 no
H18 C18 H18" 109.41 no
C117 C118 C119 119.8(6) no
H18 C18 H18' 109.44 no
C17 C18 H18 109.42 no
C17 C18 H18' 109.54 no
C114 C119 C118 120.3(6) no
C17 C19 H19' 109.54 no
C17 C19 H19 109.50 no
H19 C19 H19" 109.42 no
C17 C19 H19" 109.45 no
H19 C19 H19' 109.48 no
H19' C19 H19" 109.44 no
N12 C120 C121 121.3(5) yes
N12 C120 C125 118.1(4) yes
C121 C120 C125 120.4(5) no
C122 C121 C126 118.6(5) no
C120 C121 C126 124.9(5) no
C120 C121 C122 116.5(5) no
C121 C122 C123 122.1(6) no
C122 C123 C124 120.5(6) no
C123 C124 C125 120.4(6) no
C124 C125 C129 119.1(6) no
C120 C125 C129 120.9(5) no
C120 C125 C124 120.1(5) no
C127 C126 C128 109.5(5) no
C121 C126 C128 111.9(5) no
C121 C126 C127 111.8(5) no
C125 C129 C131 112.9(6) no
C130 C129 C131 109.4(7) no
C125 C129 C130 111.1(6) no
O11 C132 C133 104.1(5) yes
C132 C133 C134 102.8(6) no
C133 C134 C135 106.2(6) no
O11 C135 C134 106.5(5) yes
O12 C136 C137 106.7(5) yes
C136 C137 C138 102.4(5) no
C137 C138 C139 101.6(4) no
O12 C139 C138 105.4(5) yes
O13 C140 C141 105.7(4) yes
C140 C141 C142 102.4(5) no
C141 C142 C143 102.5(4) no
O13 C143 C142 107.1(4) yes
Y1 C144 Si1 148.4(3) yes
C16 C110 H110 107.81 no
C111 C110 H110 107.81 no
C112 C110 H110 107.86 no
C110 C111 H111' 109.46 no
H111" C111 H111 109.49 no
C110 C111 H111" 109.49 no
C110 C111 H111 109.41 no
H111' C111 H111" 109.51 no
H111' C111 H111 109.46 no
C110 C112 H112" 109.51 no
C110 C112 H112 109.52 no
C110 C112 H112' 109.45 no
H112' C112 H112" 109.42 no
H112' C112 H112 109.40 no
H112" C112 H112 109.53 no
C114 C115 H115 119.92 no
C116 C115 H115 119.79 no
C115 C116 H116 120.04 no
C117 C116 H116 120.01 no
C118 C117 H117 119.73 no
C116 C117 H117 119.80 no
C117 C118 H118 120.04 no
C119 C118 H118 120.21 no
C118 C119 H119 119.89 no
C114 C119 H119 119.78 no
N21 C21 C22 118.1(6) yes
C22 C21 C26 122.6(7) no
N21 C21 C26 119.0(6) yes
C23 C22 C27 118.5(8) no
C123 C122 H122 119.03 no
C21 C22 C27 123.1(7) no
C21 C22 C23 118.5(8) no
C121 C122 H122 118.87 no
C22 C23 C24 122.2(10) no
C124 C123 H123 119.78 no
C122 C123 H123 119.72 no
C125 C124 H124 119.87 no
C23 C24 C25 118.7(9) no
C123 C124 H124 119.69 no
C24 C25 C26 123.3(9) no
C25 C26 C210 121.4(8) no
C21 C26 C210 123.7(7) no
C128 C126 H126 107.87 no
C127 C126 H126 107.83 no
C21 C26 C25 114.8(9) no
C121 C126 H126 107.79 no
C28 C27 C29 103.8(8) no
C22 C27 C29 112.0(8) no
C22 C27 C28 111.7(7) no
C126 C127 H127 109.49 no
H127' C127 H127" 109.44 no
H127' C127 H127 109.46 no
H127" C127 H127 109.50 no
C126 C127 H127' 109.43 no
C126 C127 H127" 109.51 no
C126 C128 H128 109.46 no
C126 C128 H128' 109.52 no
C126 C128 H128" 109.59 no
H128' C128 H128" 109.52 no
H128' C128 H128 109.33 no
H128" C128 H128 109.42 no
C125 C129 H129 107.71 no
C130 C129 H129 107.81 no
C131 C129 H129 107.76 no
C129 C130 H130' 109.45 no
C129 C130 H130 109.45 no
H130' C130 H130" 109.53 no
H130' C130 H130 109.33 no
H130" C130 H130 109.51 no
C129 C130 H130" 109.57 no
C129 C131 H131" 109.41 no
C129 C131 H131 109.41 no
C129 C131 H131' 109.31 no
H131' C131 H131" 109.55 no
H131' C131 H131 109.49 no
H131" C131 H131 109.65 no
O11 C132 H132' 110.85 no
O11 C132 H132 110.89 no
C133 C132 H132' 110.93 no
C133 C132 H132 110.95 no
H132' C132 H132 109.05 no
H133' C133 H133 109.23 no
C134 C133 H133' 111.21 no
C132 C133 H133 111.16 no
C134 C133 H133 111.22 no
C132 C133 H133' 111.15 no
C133 C134 H134 110.47 no
C135 C134 H134' 110.45 no
C135 C134 H134 110.45 no
H134' C134 H134 108.72 no
C133 C134 H134' 110.52 no
O11 C135 H135 110.48 no
C134 C135 H135' 110.40 no
C134 C135 H135 110.44 no
H135' C135 H135 108.62 no
O11 C135 H135' 110.41 no
O12 C136 H136' 110.30 no
O12 C136 H136 110.31 no
H136' C136 H136 108.63 no
C137 C136 H136 110.46 no
C137 C136 H136' 110.43 no
C136 C137 H137 111.21 no
C136 C137 H137' 111.22 no
H137' C137 H137 109.22 no
C138 C137 H137' 111.35 no
C138 C137 H137 111.32 no
C137 C138 H138 111.46 no
C139 C138 H138' 111.41 no
C139 C138 H138 111.40 no
H138' C138 H138 109.34 no
C137 C138 H138' 111.48 no
O12 C139 H139' 110.76 no
O12 C139 H139 110.63 no
H139' C139 H139 108.70 no
C138 C139 H139 110.65 no
C138 C139 H139' 110.74 no
C141 C140 H140' 110.57 no
O13 C140 H140 110.65 no
O13 C140 H140' 110.60 no
C141 C140 H140 110.56 no
H140' C140 H140 108.72 no
C140 C141 H141' 111.32 no
C142 C141 H141' 111.20 no
C142 C141 H141 111.26 no
H141' C141 H141 109.23 no
C140 C141 H141 111.32 no
C141 C142 H142 111.31 no
C143 C142 H142' 111.22 no
C141 C142 H142' 111.24 no
H142' C142 H142 109.17 no
C143 C142 H142 111.34 no
O13 C143 H143 110.24 no
C142 C143 H143' 110.37 no
H143' C143 H143 108.52 no
C142 C143 H143 110.22 no
O13 C143 H143' 110.35 no
Si1 C145 H145' 109.49 no
Si1 C145 H145 109.50 no
H145' C145 H145" 109.43 no
H145' C145 H145 109.41 no
H145" C145 H145 109.46 no
Si1 C145 H145" 109.53 no
Si1 C146 H146' 109.43 no
Si1 C146 H146" 109.47 no
H146" C146 H146 109.53 no
H146' C146 H146 109.48 no
Si1 C146 H146 109.49 no
H146' C146 H146" 109.44 no
Si1 C147 H147 109.48 no
H147" C147 H147 109.59 no
H147' C147 H147" 109.44 no
H147' C147 H147 109.46 no
Si1 C147 H147" 109.48 no
Si1 C147 H147' 109.38 no
C24 C23 H23 119.03 no
C22 C23 H23 118.82 no
C23 C24 H24 120.66 no
C25 C24 H24 120.64 no
C26 C25 H25 118.29 no
C24 C25 H25 118.42 no
C22 C27 H27 109.75 no
C29 C27 H27 109.81 no
C28 C27 H27 109.64 no
H28 C28 H28" 109.49 no
H28' C28 H28" 109.37 no
C27 C28 H28 109.57 no
C27 C28 H28' 109.46 no
C27 C28 H28" 109.35 no
H28 C28 H28' 109.58 no
C27 C29 H29' 109.45 no
C27 C29 H29 109.51 no
C27 C29 H29" 109.52 no
H29 C29 H29' 109.37 no
H29 C29 H29" 109.51 no
H29' C29 H29" 109.47 no
C211 C210 C212 109.9(8) no
C26 C210 C211 111.7(7) no
C26 C210 C212 113.7(7) no
N21 C213 N22 113.7(6) yes
N21 C213 C214 122.7(6) yes
N22 C213 C214 123.6(6) yes
Y2 C213 C214 170.9(5) yes
Y2 C213 N21 55.5(3) yes
Y2 C213 N22 58.6(3) yes
C213 C214 C215 117.5(8) no
C213 C214 C219 121.7(8) no
C215 C214 C219 120.7(7) no
C214 C215 C216 117.8(12) no
C215 C216 C217 118.8(15) no
C216 C217 C218 123.8(15) no
C217 C218 C219 118.7(15) no
C214 C219 C218 120.4(11) no
N22 C220 C221 117.8(6) yes
N22 C220 C225 122.0(7) yes
C221 C220 C225 120.1(7) no
C222 C221 C226 115.5(8) no
C220 C221 C226 124.1(7) no
C220 C221 C222 120.4(7) no
C221 C222 C223 118.6(9) no
C222 C223 C224 119.3(10) no
C223 C224 C225 123.7(9) no
C220 C225 C224 117.8(9) no
C220 C225 C229 123.4(8) no
C224 C225 C229 118.8(8) no
C221 C226 C228 113.6(9) no
C227 C226 C228 108.7(9) no
C221 C226 C227 114.6(10) no
C225 C229 C230 110.8(9) no
C225 C229 C231 110.4(9) no
C230 C229 C231 110.0(10) no
C36 C31 B3 124.9(5) yes
C32 C31 B3 122.4(5) yes
C32 C31 C36 112.6(6) no
O21 C232 C233 106.9(9) yes
C31 C32 C33 122.7(6) no
C32 C33 C34 121.0(7) no
C232 C233 C234 110.2(11) no
C233 C234 C235 100.3(11) no
C33 C34 C35 118.6(6) no
O21 C235 C234 118.9(14) yes
C34 C35 C36 120.4(6) no
O22 C236 C237 106.0(5) yes
C31 C36 C35 124.6(6) no
C38 C37 C312 113.7(5) no
C236 C237 C238 104.0(6) no
C38 C37 B3 122.9(6) yes
C312 C37 B3 123.4(5) yes
C37 C38 C39 121.9(6) no
C237 C238 C239 104.2(6) no
O22 C239 C238 105.9(5) yes
C38 C39 C310 122.3(5) no
O23 C240 C241 104.8(5) yes
C240 C241 C242 103.6(6) no
C241 C242 C243 104.9(7) no
O23 C243 C242 109.8(8) yes
Y2 C244 Si2 145.3(4) yes
C212 C210 H210 107.08 no
C26 C210 H210 107.03 no
C211 C210 H210 107.16 no
C210 C211 H211' 109.42 no
C210 C211 H211 109.52 no
H211' C211 H211" 109.47 no
C210 C211 H211" 109.46 no
H211" C211 H211 109.50 no
H211' C211 H211 109.45 no
C210 C212 H212 109.54 no
C210 C212 H212" 109.48 no
C210 C212 H212' 109.46 no
H212" C212 H212 109.43 no
H212' C212 H212" 109.40 no
H212' C212 H212 109.51 no
C214 C215 H215 121.11 no
C216 C215 H215 121.13 no
C217 C216 H216 120.57 no
C215 C216 H216 120.65 no
C218 C217 H217 118.11 no
C216 C217 H217 118.13 no
C217 C218 H218 120.62 no
C219 C218 H218 120.73 no
C214 C219 H219 119.84 no
C218 C219 H219 119.81 no
C223 C222 H222 120.74 no
C221 C222 H222 120.65 no
C222 C223 H223 120.34 no
C224 C223 H223 120.37 no
C223 C224 H224 118.23 no
C225 C224 H224 118.08 no
C221 C226 H226 106.43 no
C227 C226 H226 106.43 no
C228 C226 H226 106.41 no
C226 C227 H227" 109.55 no
C226 C227 H227 109.53 no
C226 C227 H227' 109.53 no
H227' C227 H227 109.42 no
H227" C227 H227 109.38 no
H227' C227 H227" 109.42 no
H228' C228 H228" 109.40 no
H228' C228 H228 109.47 no
C226 C228 H228' 109.46 no
C226 C228 H228" 109.48 no
C226 C228 H228 109.52 no
H228" C228 H228 109.50 no
C225 C229 H229 108.51 no
C230 C229 H229 108.56 no
C231 C229 H229 108.52 no
C229 C230 H230" 109.46 no
C229 C230 H230 109.52 no
C229 C230 H230' 109.50 no
H230' C230 H230" 109.41 no
H230' C230 H230 109.50 no
H230" C230 H230 109.43 no
H231' C231 H231" 109.52 no
H231' C231 H231 109.43 no
H231" C231 H231 109.56 no
C229 C231 H231' 109.40 no
C229 C231 H231" 109.49 no
C229 C231 H231 109.42 no
O21 C232 H232 110.26 no
C233 C232 H232' 110.45 no
O21 C232 H232' 110.28 no
H232' C232 H232 108.55 no
C31 C32 H32 118.63 no
C233 C232 H232 110.45 no
C33 C32 H32 118.64 no
C232 C233 H233' 109.62 no
C232 C233 H233 109.64 no
C234 C233 H233' 109.57 no
C34 C33 H33 119.46 no
C32 C33 H33 119.56 no
H233' C233 H233 108.10 no
C234 C233 H233 109.68 no
H234' C234 H234 109.57 no
C235 C234 H234' 111.70 no
C235 C234 H234 111.69 no
C233 C234 H234' 111.75 no
C35 C34 H34 120.64 no
C33 C34 H34 120.73 no
C233 C234 H234 111.62 no
H235' C235 H235 107.02 no
C36 C35 H35 119.79 no
O21 C235 H235' 107.64 no
O21 C235 H235 107.52 no
C234 C235 H235' 107.66 no
C234 C235 H235 107.61 no
C34 C35 H35 119.78 no
C35 C36 H36 117.67 no
C31 C36 H36 117.70 no
O22 C236 H236' 110.57 no
O22 C236 H236 110.60 no
C237 C236 H236' 110.51 no
C237 C236 H236 110.46 no
H236' C236 H236 108.72 no
H237' C237 H237 109.06 no
C238 C237 H237' 110.92 no
C238 C237 H237 110.93 no
C236 C237 H237' 110.97 no
C236 C237 H237 110.92 no
C237 C238 H238' 110.98 no
C239 C238 H238' 110.90 no
C239 C238 H238 110.95 no
H238' C238 H238 108.84 no
C39 C38 H38 119.03 no
C237 C238 H238 110.98 no
C37 C38 H38 119.07 no
O22 C239 H239 110.60 no
O22 C239 H239' 110.67 no
C238 C239 H239' 110.48 no
C238 C239 H239 110.50 no
C38 C39 H39 118.84 no
C310 C39 H39 118.84 no
H239' C239 H239 108.72 no
H240' C240 H240 108.87 no
O23 C240 H240' 110.84 no
O23 C240 H240 110.79 no
C241 C240 H240 110.78 no
C241 C240 H240' 110.76 no
C240 C241 H241' 111.06 no
C240 C241 H241 111.05 no
H241' C241 H241 108.92 no
C242 C241 H241' 111.08 no
C242 C241 H241 111.10 no
C241 C242 H242 110.82 no
C243 C242 H242' 110.66 no
C243 C242 H242 110.69 no
C241 C242 H242' 110.83 no
H242' C242 H242 108.89 no
H243' C243 H243 108.16 no
O23 C243 H243 109.68 no
C242 C243 H243 109.71 no
O23 C243 H243' 109.71 no
C242 C243 H243' 109.75 no
Si2 C245 H245' 109.41 no
Si2 C245 H245 109.39 no
H245" C245 H245 109.53 no
Si2 C245 H245" 109.43 no
H245' C245 H245" 109.58 no
H245' C245 H245 109.49 no
H246' C246 H246 109.44 no
H246' C246 H246" 109.51 no
Si2 C246 H246' 109.48 no
Si2 C246 H246 109.45 no
Si2 C246 H246" 109.48 no
H246" C246 H246 109.47 no
H247' C247 H247 109.51 no
Si2 C247 H247" 109.44 no
H247" C247 H247 109.49 no
Si2 C247 H247' 109.46 no
Si2 C247 H247 109.47 no
H247' C247 H247" 109.47 no
C42 C41 C46 115.4(7) no
C42 C41 B4 121.3(6) yes
C46 C41 B4 123.2(6) yes
C41 C42 C43 124.6(7) no
C42 C43 C44 117.8(8) no
C43 C44 C45 122.1(7) no
C44 C45 C46 118.3(8) no
C41 C46 C45 121.8(7) no
C48 C47 B4 124.2(6) yes
C412 C47 B4 122.0(6) yes
C48 C47 C412 113.8(6) no
C47 C48 C49 123.6(5) no
C48 C49 C410 120.7(6) no
C39 C310 C311 117.4(5) no
C310 C311 C312 120.6(6) no
C37 C312 C311 124.0(5) no
C318 C313 B3 120.6(5) yes
C314 C313 B3 124.6(4) yes
C314 C313 C318 114.7(5) no
C313 C314 C315 122.8(5) no
C314 C315 C316 120.2(5) no
C315 C316 C317 118.8(5) no
C316 C317 C318 120.3(5) no
C313 C318 C317 123.2(5) no
C324 C319 B3 121.9(5) yes
C320 C319 B3 123.8(5) yes
C320 C319 C324 114.1(5) no
C319 C320 C321 123.1(5) no
C320 C321 C322 119.5(6) no
C321 C322 C323 120.4(6) no
C322 C323 C324 119.3(6) no
C319 C324 C323 123.5(6) no
C43 C42 H42 117.74 no
C41 C42 H42 117.72 no
C42 C43 H43 120.97 no
C44 C43 H43 121.19 no
C45 C44 H44 119.03 no
C43 C44 H44 118.90 no
C46 C45 H45 120.80 no
C44 C45 H45 120.91 no
C45 C46 H46 119.12 no
C41 C46 H46 119.05 no
C47 C48 H48 118.18 no
C49 C48 H48 118.27 no
C48 C49 H49 119.57 no
C410 C49 H49 119.76 no
C311 C310 H310 121.24 no
C39 C310 H310 121.34 no
C312 C311 H311 119.60 no
C310 C311 H311 119.76 no
C311 C312 H312 118.01 no
C37 C312 H312 118.04 no
C313 C314 H314 118.64 no
C315 C314 H314 118.61 no
C316 C315 H315 119.82 no
C314 C315 H315 119.97 no
C317 C316 H316 120.63 no
C315 C316 H316 120.57 no
C318 C317 H317 119.89 no
C316 C317 H317 119.77 no
C317 C318 H318 118.34 no
C313 C318 H318 118.49 no
C321 C320 H320 118.39 no
C319 C320 H320 118.49 no
C320 C321 H321 120.29 no
C322 C321 H321 120.20 no
C321 C322 H322 119.79 no
C323 C322 H322 119.82 no
C324 C323 H323 120.37 no
C322 C323 H323 120.32 no
C323 C324 H324 118.29 no
C319 C324 H324 118.18 no
C52 C51 C56 109.5(6) no
C51 C52 C53 112.6(6) no
C52 C53 C54 113.1(7) no
C53 C54 C55 113.0(6) no
C54 C55 C56 111.8(7) no
C51 C56 C55 111.9(7) no
C52 C51 H51' 109.72 no
H51 C51 H51' 108.26 no
C56 C51 H51 109.79 no
C52 C51 H51 109.77 no
C56 C51 H51' 109.77 no
C53 C52 H52' 109.10 no
C53 C52 H52 109.17 no
C51 C52 H52' 109.05 no
H52 C52 H52' 107.74 no
C51 C52 H52 109.04 no
H53 C53 H53' 107.71 no
C54 C53 H53' 109.02 no
C54 C53 H53 109.01 no
C52 C53 H53 108.90 no
C52 C53 H53' 108.95 no
C53 C54 H54' 108.91 no
H54 C54 H54' 107.89 no
C53 C54 H54 108.88 no
C55 C54 H54' 109.05 no
C55 C54 H54 109.02 no
C56 C55 H55' 109.24 no
C54 C55 H55 109.35 no
C54 C55 H55' 109.29 no
H55 C55 H55' 107.90 no
C56 C55 H55 109.18 no
C55 C56 H56' 109.28 no
H56 C56 H56' 107.84 no
C51 C56 H56 109.27 no
C51 C56 H56' 109.25 no
C55 C56 H56 109.20 no
C49 C410 C411 118.9(6) no
C410 C411 C412 119.8(6) no
C47 C412 C411 123.3(6) no
C414 C413 C418 111.5(6) no
C414 C413 B4 123.7(6) yes
C418 C413 B4 124.8(6) yes
C413 C414 C415 123.7(8) no
C414 C415 C416 120.0(8) no
C415 C416 C417 119.4(7) no
C416 C417 C418 120.4(7) no
C413 C418 C417 125.0(6) no
C420 C419 B4 124.7(5) yes
C420 C419 C424 113.6(6) no
C424 C419 B4 121.3(5) yes
C419 C420 C421 124.8(6) no
C420 C421 C422 118.2(7) no
C421 C422 C423 119.8(7) no
C422 C423 C424 120.5(7) no
C419 C424 C423 123.0(6) no
C62 C61 C66 117.7(9) no
C61 C62 C63 118.0(12) no
C62 C63 C64 123.9(14) no
C63 C64 C65 114.0(9) no
C64 C65 C66 116.7(10) no
C61 C66 C65 117.0(10) no
C49 C410 H410 120.59 no
C411 C410 H410 120.51 no
C410 C411 H411 120.16 no
C412 C411 H411 120.03 no
C411 C412 H412 118.43 no
C47 C412 H412 118.30 no
C413 C414 H414 118.09 no
C415 C414 H414 118.20 no
C414 C415 H415 120.04 no
C416 C415 H415 119.95 no
C417 C416 H416 120.25 no
C415 C416 H416 120.36 no
C418 C417 H417 119.90 no
C416 C417 H417 119.72 no
C413 C418 H418 117.56 no
C417 C418 H418 117.49 no
C421 C420 H420 117.60 no
C419 C420 H420 117.64 no
C420 C421 H421 120.93 no
C422 C421 H421 120.86 no
C423 C422 H422 120.14 no
C421 C422 H422 120.03 no
C424 C423 H423 119.75 no
C422 C423 H423 119.71 no
C419 C424 H424 118.48 no
C423 C424 H424 118.53 no
C62 C61 H61' 107.87 no
C62 C61 H61 107.88 no
H61 C61 H61' 107.15 no
C66 C61 H61 107.90 no
C66 C61 H61' 107.88 no
C63 C62 H62' 107.88 no
C61 C62 H62' 107.73 no
H62 C62 H62' 107.19 no
C61 C62 H62 107.74 no
C63 C62 H62 107.89 no
C62 C63 H63' 106.32 no
C62 C63 H63 106.27 no
H63 C63 H63' 106.55 no
C64 C63 H63 106.32 no
C64 C63 H63' 106.43 no
C65 C64 H64 108.79 no
C63 C64 H64 108.72 no
C63 C64 H64' 108.73 no
H64 C64 H64' 107.67 no
C65 C64 H64' 108.81 no
C66 C65 H65' 108.08 no
H65 C65 H65' 107.36 no
C64 C65 H65' 108.11 no
C66 C65 H65 108.09 no
C64 C65 H65 108.14 no
C65 C66 H66 108.10 no
C65 C66 H66' 108.12 no
C61 C66 H66 108.00 no
H66 C66 H66' 107.25 no
C61 C66 H66' 108.02 no
C31 B3 C319 111.4(5) yes
C31 B3 C37 108.6(4) yes
C31 B3 C313 109.0(4) yes
C37 B3 C319 110.0(4) yes
C313 B3 C319 107.6(4) yes
C37 B3 C313 110.2(4) yes
C41 B4 C419 109.6(5) yes
C47 B4 C419 110.5(5) yes
C413 B4 C419 106.4(5) yes
C47 B4 C413 110.4(5) yes
C41 B4 C47 109.0(5) yes
C41 B4 C413 111.0(5) yes

loop_
_geom_bond_atom_site_label_1
_geom_bond_atom_site_label_2
_geom_bond_distance
_geom_bond_publ_flag
Y1 O11 2.337(4) yes
Y1 O12 2.404(4) yes
Y1 O13 2.319(4) yes
Y1 N11 2.367(4) yes
Y1 N12 2.341(4) yes
Y1 C113 2.799(5) yes
Y1 C144 2.363(5) yes
Y2 O22 2.348(4) yes
Y2 O23 2.360(4) yes
Y2 N21 2.309(5) yes
Y2 N22 2.382(5) yes
Y2 C213 2.788(7) yes
Y2 C244 2.391(7) yes
Y2 O21 2.365(5) yes
Si1 C147 1.844(11) yes
Si1 C144 1.835(6) yes
Si1 C145 1.801(10) yes
Si1 C146 1.837(9) yes
Si2 C246 1.844(7) yes
Si2 C247 1.869(9) yes
Si2 C245 1.878(8) yes
Si2 C244 1.815(6) yes
O11 C132 1.460(8) yes
O11 C135 1.464(8) yes
O12 C139 1.459(7) yes
O12 C136 1.459(8) yes
O13 C143 1.462(6) yes
O13 C140 1.466(7) yes
O21 C235 1.333(16) yes
O21 C232 1.403(11) yes
O22 C239 1.452(6) yes
O22 C236 1.463(8) yes
O23 C243 1.428(10) yes
O23 C240 1.462(8) yes
N11 C113 1.332(7) yes
N11 C11 1.450(6) yes
N12 C120 1.439(7) yes
N12 C113 1.342(6) yes
N21 C21 1.454(9) yes
N21 C213 1.349(9) yes
N22 C213 1.331(9) yes
N22 C220 1.432(9) yes
C11 C16 1.418(8) no
C11 C12 1.425(7) no
C12 C13 1.399(8) no
C12 C17 1.495(8) no
C13 C14 1.377(10) no
C14 C15 1.368(9) no
C15 C16 1.373(8) no
C16 C110 1.520(8) no
C17 C18 1.530(8) no
C17 C19 1.525(9) no
C110 C111 1.528(9) no
C110 C112 1.539(8) no
C113 C114 1.491(8) no
C13 H13 0.9504 no
C114 C115 1.383(9) no
C14 H14 0.9502 no
C114 C119 1.405(9) no
C15 H15 0.9500 no
C115 C116 1.408(9) no
C116 C117 1.376(11) no
C117 C118 1.389(10) no
C17 H17 1.0008 no
C18 H18" 0.9801 no
C18 H18 0.9808 no
C18 H18' 0.9796 no
C118 C119 1.394(9) no
C19 H19 0.9802 no
C19 H19' 0.9798 no
C19 H19" 0.9804 no
C120 C121 1.409(7) no
C120 C125 1.401(8) no
C121 C126 1.514(8) no
C121 C122 1.424(8) no
C122 C123 1.354(10) no
C123 C124 1.367(10) no
C124 C125 1.380(9) no
C125 C129 1.527(9) no
C126 C128 1.539(10) no
C126 C127 1.536(8) no
C129 C131 1.470(10) no
C129 C130 1.546(12) no
C132 C133 1.517(10) no
C133 C134 1.499(10) no
C134 C135 1.513(9) no
C136 C137 1.508(8) no
C137 C138 1.523(9) no
C138 C139 1.507(8) no
C140 C141 1.495(8) no
C141 C142 1.527(8) no
C142 C143 1.515(8) no
C110 H110 1.0004 no
C111 H111 0.9802 no
C111 H111' 0.9799 no
C111 H111" 0.9796 no
C112 H112" 0.9796 no
C112 H112 0.9797 no
C112 H112' 0.9811 no
C115 H115 0.9503 no
C116 H116 0.9502 no
C117 H117 0.9491 no
C118 H118 0.9500 no
C119 H119 0.9503 no
C21 C26 1.370(11) no
C21 C22 1.403(11) no
C22 C23 1.400(13) no
C122 H122 0.9497 no
C22 C27 1.525(11) no
C123 H123 0.9495 no
C23 C24 1.331(15) no
C24 C25 1.374(17) no
C124 H124 0.9496 no
C25 C26 1.448(11) no
C26 C210 1.513(13) no
C126 H126 1.0003 no
C27 C28 1.509(12) no
C127 H127' 0.9805 no
C27 C29 1.625(16) no
C127 H127" 0.9800 no
C127 H127 0.9796 no
C128 H128" 0.9791 no
C128 H128' 0.9802 no
C128 H128 0.9815 no
C129 H129 1.0004 no
C130 H130' 0.9807 no
C130 H130" 0.9785 no
C130 H130 0.9811 no
C131 H131 0.9793 no
C131 H131' 0.9806 no
C131 H131" 0.9785 no
C132 H132 0.9894 no
C132 H132' 0.9895 no
C133 H133' 0.9898 no
C133 H133 0.9888 no
C134 H134' 0.9892 no
C134 H134 0.9900 no
C135 H135' 0.9908 no
C135 H135 0.9895 no
C136 H136' 0.9898 no
C136 H136 0.9897 no
C137 H137' 0.9895 no
C137 H137 0.9902 no
C138 H138' 0.9894 no
C138 H138 0.9899 no
C139 H139' 0.9897 no
C139 H139 0.9915 no
C140 H140' 0.9905 no
C140 H140 0.9898 no
C141 H141' 0.9900 no
C141 H141 0.9894 no
C142 H142' 0.9905 no
C142 H142 0.9896 no
C143 H143' 0.9893 no
C143 H143 0.9913 no
C145 H145' 0.9806 no
C145 H145" 0.9799 no
C145 H145 0.9802 no
C146 H146' 0.9804 no
C146 H146" 0.9797 no
C146 H146 0.9794 no
C147 H147' 0.9811 no
C147 H147" 0.9794 no
C147 H147 0.9791 no
C23 H23 0.9495 no
C24 H24 0.9508 no
C25 H25 0.9491 no
C27 H27 1.0008 no
C28 H28 0.9786 no
C28 H28' 0.9800 no
C28 H28" 0.9811 no
C29 H29 0.9803 no
C29 H29' 0.9809 no
C29 H29" 0.9792 no
C210 C212 1.534(13) no
C210 C211 1.497(13) no
C213 C214 1.498(10) no
C214 C219 1.394(14) no
C214 C215 1.406(14) no
C215 C216 1.387(15) no
C216 C217 1.40(3) no
C217 C218 1.33(3) no
C218 C219 1.376(16) no
C220 C221 1.387(12) no
C220 C225 1.386(11) no
C221 C222 1.415(12) no
C221 C226 1.493(13) no
C222 C223 1.414(15) no
C223 C224 1.324(17) no
C224 C225 1.411(13) no
C225 C229 1.523(16) no
C226 C228 1.460(18) no
C226 C227 1.514(16) no
C229 C230 1.533(16) no
C229 C231 1.555(17) no
C31 C36 1.402(8) no
C31 B3 1.618(9) yes
C31 C32 1.420(9) no
C232 C233 1.436(16) no
C32 C33 1.388(10) no
C233 C234 1.370(19) no
C33 C34 1.362(11) no
C34 C35 1.366(10) no
C234 C235 1.363(17) no
C35 C36 1.368(9) no
C236 C237 1.526(9) no
C237 C238 1.472(9) no
C37 C38 1.407(8) no
C37 B3 1.648(8) yes
C37 C312 1.418(9) no
C238 C239 1.490(10) no
C38 C39 1.391(8) no
C39 C310 1.365(9) no
C240 C241 1.502(11) no
C241 C242 1.522(11) no
C242 C243 1.455(13) no
C210 H210 0.9989 no
C211 H211' 0.9803 no
C211 H211 0.9800 no
C211 H211" 0.9798 no
C212 H212' 0.9800 no
C212 H212" 0.9809 no
C212 H212 0.9795 no
C215 H215 0.9505 no
C216 H216 0.9503 no
C217 H217 0.9493 no
C218 H218 0.9501 no
C219 H219 0.9498 no
C222 H222 0.9500 no
C223 H223 0.9507 no
C224 H224 0.9493 no
C226 H226 1.0000 no
C227 H227 0.9806 no
C227 H227' 0.9801 no
C227 H227" 0.9804 no
C228 H228' 0.9807 no
C228 H228" 0.9802 no
C228 H228 0.9794 no
C229 H229 0.9999 no
C230 H230 0.9796 no
C230 H230' 0.9799 no
C230 H230" 0.9809 no
C231 H231" 0.9791 no
C231 H231 0.9800 no
C231 H231' 0.9804 no
C232 H232 0.9907 no
C32 H32 0.9499 no
C232 H232' 0.9898 no
C33 H33 0.9504 no
C233 H233 0.9898 no
C233 H233' 0.9909 no
C234 H234 0.9900 no
C234 H234' 0.9889 no
C34 H34 0.9491 no
C235 H235 0.9910 no
C235 H235' 0.9894 no
C35 H35 0.9496 no
C36 H36 0.9497 no
C236 H236 0.9897 no
C236 H236' 0.9900 no
C237 H237' 0.9890 no
C237 H237 0.9898 no
C238 H238' 0.9912 no
C38 H38 0.9504 no
C238 H238 0.9903 no
C239 H239' 0.9894 no
C239 H239 0.9905 no
C39 H39 0.9488 no
C240 H240' 0.9896 no
C240 H240 0.9902 no
C241 H241' 0.9907 no
C241 H241 0.9908 no
C242 H242 0.9895 no
C242 H242' 0.9897 no
C243 H243 0.9905 no
C243 H243' 0.9900 no
C245 H245" 0.9790 no
C245 H245' 0.9798 no
C245 H245 0.9800 no
C246 H246 0.9804 no
C246 H246" 0.9796 no
C246 H246' 0.9800 no
C247 H247 0.9796 no
C247 H247" 0.9802 no
C247 H247' 0.9799 no
C41 C46 1.373(10) no
C41 B4 1.658(10) yes
C41 C42 1.407(10) no
C42 C43 1.380(11) no
C43 C44 1.364(14) no
C44 C45 1.371(17) no
C45 C46 1.440(11) no
C47 C48 1.405(9) no
C47 B4 1.642(10) yes
C47 C412 1.419(9) no
C48 C49 1.370(9) no
C49 C410 1.385(9) no
C310 C311 1.392(8) no
C311 C312 1.363(8) no
C313 C314 1.391(7) no
C313 C318 1.400(7) no
C313 B3 1.657(8) yes
C314 C315 1.385(8) no
C315 C316 1.389(7) no
C316 C317 1.360(8) no
C317 C318 1.384(8) no
C319 C320 1.404(9) no
C319 B3 1.654(8) yes
C319 C324 1.408(8) no
C320 C321 1.404(8) no
C321 C322 1.360(9) no
C322 C323 1.381(10) no
C323 C324 1.387(9) no
C42 H42 0.9504 no
C43 H43 0.9502 no
C44 H44 0.9502 no
C45 H45 0.9497 no
C46 H46 0.9505 no
C48 H48 0.9489 no
C49 H49 0.9503 no
C310 H310 0.9496 no
C311 H311 0.9503 no
C312 H312 0.9509 no
C314 H314 0.9508 no
C315 H315 0.9506 no
C316 H316 0.9499 no
C317 H317 0.9503 no
C318 H318 0.9509 no
C320 H320 0.9508 no
C321 H321 0.9490 no
C322 H322 0.9495 no
C323 H323 0.9492 no
C324 H324 0.9492 no
C51 C56 1.480(11) no
C51 C52 1.529(10) no
C52 C53 1.468(11) no
C53 C54 1.462(10) no
C54 C55 1.505(11) no
C55 C56 1.446(13) no
C51 H51 0.9898 no
C51 H51' 0.9898 no
C52 H52 0.9904 no
C52 H52' 0.9906 no
C53 H53 0.9906 no
C53 H53' 0.9903 no
C54 H54 0.9895 no
C54 H54' 0.9891 no
C55 H55 0.9904 no
C55 H55' 0.9900 no
C56 H56' 0.9904 no
C56 H56 0.9906 no
C410 C411 1.378(10) no
C411 C412 1.390(10) no
C413 B4 1.638(10) yes
C413 C414 1.403(10) no
C413 C418 1.375(10) no
C414 C415 1.405(12) no
C415 C416 1.330(13) no
C416 C417 1.334(10) no
C417 C418 1.387(9) no
C419 C424 1.398(9) no
C419 C420 1.399(9) no
C419 B4 1.645(9) yes
C420 C421 1.380(10) no
C421 C422 1.386(10) no
C422 C423 1.358(10) no
C423 C424 1.382(10) no
C61 C62 1.473(17) no
C61 C66 1.503(17) no
C62 C63 1.291(19) no
C63 C64 1.421(17) no
C64 C65 1.564(16) no
C65 C66 1.349(17) no
C410 H410 0.9499 no
C411 H411 0.9501 no
C412 H412 0.9499 no
C414 H414 0.9501 no
C415 H415 0.9501 no
C416 H416 0.9494 no
C417 H417 0.9499 no
C418 H418 0.9506 no
C420 H420 0.9506 no
C421 H421 0.9506 no
C422 H422 0.9506 no
C423 H423 0.9504 no
C424 H424 0.9495 no
C61 H61 0.9901 no
C61 H61' 0.9904 no
C62 H62 0.9893 no
C62 H62' 0.9901 no
C63 H63 0.9902 no
C63 H63' 0.9882 no
C64 H64 0.9902 no
C64 H64' 0.9897 no
C65 H65 0.9892 no
C65 H65' 0.9899 no
C66 H66 0.9905 no
C66 H66' 0.9899 no

loop_
_geom_contact_atom_site_label_1
_geom_contact_atom_site_label_2
_geom_contact_distance
_geom_contact_site_symmetry_2
_geom_contact_publ_flag
Y1 C110 3.810(6) . no
Y1 C111 4.465(7) . no
Y1 C129 4.270(7) . no
Y2 C27 4.243(8) . no
Y2 C210 4.438(8) . no
Y2 C229 4.380(11) . no
Y1 H110 2.8753 . no
Y1 H126 3.7835 . no
Y1 H129 3.5477 . no
Y2 H27 3.5050 . no
Y2 H210 3.7405 . no
Y2 H226 3.7087 . no
Y2 H229 3.6717 . no
Si2 H232 3.3555 . no
O11 O12 2.997(5) . no
O11 C136 3.135(6) . no
O11 C144 3.200(7) . no
O12 C143 3.344(7) . no
O12 O11 2.997(5) . no
O12 O13 3.033(6) . no
O13 O12 3.033(6) . no
O21 C244 3.325(9) . no
O21 O23 2.949(6) . no
O21 N22 3.264(6) . no
O22 O23 2.862(6) . no
O22 N21 3.221(6) . no
O22 C240 3.213(8) . no
O22 C244 3.307(7) . no
O23 O22 2.862(6) . no
O23 O21 2.949(6) . no
O23 C239 3.313(7) . no
O11 H136 2.7878 . no
O12 H129 2.8042 . no
O12 H143' 2.8602 . no
O13 H110 2.7149 . no
N11 N12 2.231(6) . no
N11 C114 2.493(7) . no
N12 C114 2.490(8) . no
N12 N11 2.231(6) . no
N21 C214 2.498(9) . no
N21 O22 3.221(6) . no
N21 N22 2.243(7) . no
N22 C235 3.392(15) . no
N22 O21 3.264(6) . no
N22 N21 2.243(7) . no
N22 C214 2.493(9) . no
N11 H110 2.4912 . no
N11 H115 2.8233 . no
N11 H139 2.9227 . no
N11 H17 2.5779 . no
N12 H129 2.3476 . no
N12 H126 2.5535 . no
N12 H119 2.8731 . no
N21 H239 2.9479 . no
N21 H210 2.4203 . no
N21 H215 2.8256 . no
N21 H27 2.4541 . no
N22 H226 2.3719 . no
N22 H229 2.5292 . no
C11 C115 2.986(8) . no
C12 C115 3.323(7) . no
C12 C114 3.262(7) . no
C17 C113 3.282(7) . no
C17 C114 3.290(7) . no
C18 C139 3.392(9) . no
C19 C119 3.374(7) . no
C19 C114 3.456(7) . no
C21 C239 3.455(10) . no
C21 C215 3.106(12) . no
C22 C215 3.425(12) . no
C23 C417 3.590(12) . no
C24 C217 3.54(2) 2_756 no
C26 C214 3.432(10) . no
C27 Y2 4.243(8) . no
C32 C324 3.218(8) . no
C32 C38 3.301(9) . no
C35 C233 3.571(14) 2_666 no
C35 C234 3.429(12) 2_666 no
C36 C318 3.597(8) . no
C36 C233 3.483(14) 2_666 no
C38 C32 3.301(9) . no
C42 C424 3.210(10) . no
C42 C48 3.307(8) . no
C48 C42 3.307(8) . no
C49 C241 3.597(10) 2_666 no
C110 Y1 3.810(6) . no
C11 H143 2.9863 . no
C11 H115 2.5763 . no
C111 Y1 4.465(7) . no
C13 H18 2.7370 . no
C113 C120 2.480(7) . no
C113 C17 3.282(7) . no
C113 C126 3.385(7) . no
C13 H19" 2.7773 . no
C113 C11 2.445(7) . no
C114 C17 3.290(7) . no
C114 C121 3.430(8) . no
C114 C19 3.456(7) . no
C114 C126 3.430(7) . no
C114 C12 3.262(7) . no
C114 C128 3.552(9) . no
C15 H111 3.0775 . no
C115 C12 3.323(7) . no
C15 H112 2.9224 . no
C15 H35 3.0946 2_565 no
C15 H112" 2.7867 . no
C115 C11 2.986(8) . no
C115 C128 3.563(9) . no
C16 H143 2.9668 . no
C16 H115 2.8734 . no
C17 H139 2.9862 . no
C118 C223 3.500(13) 2_756 no
C18 H139 2.7740 . no
C18 H13 2.8931 . no
C119 C125 3.571(9) . no
C119 C121 3.482(8) . no
C119 C19 3.374(7) . no
C119 C120 3.032(8) . no
C19 H13 2.7956 . no
C120 C119 3.032(8) . no
C21 H239 2.5922 . no
C121 C119 3.482(8) . no
C121 C114 3.430(8) . no
C21 H215 2.8304 . no
C22 H239 3.0312 . no
C22 H215 2.8183 . no
C23 H28" 2.7497 . no
C23 H217 2.9566 2_756 no
C123 C223 3.422(13) 2_756 no
C23 H29" 2.7726 . no
C23 H417 3.0784 . no
C24 H56' 2.9775 . no
C124 C223 3.553(13) 2_756 no
C24 H217 2.6886 2_756 no
C125 C119 3.571(9) . no
C25 H211 2.8337 . no
C25 H212" 2.9552 . no
C25 H217 2.7441 2_756 no
C126 C113 3.385(7) . no
C26 H239 2.7462 . no
C126 C114 3.430(7) . no
C27 H215 2.7552 . no
C128 C115 3.563(9) . no
C128 C114 3.552(9) . no
C28 H23 2.8531 . no
C129 Y1 4.270(7) . no
C29 H215 2.7290 . no
C29 H23 2.8822 . no
C31 H38 2.5606 . no
C31 H324 2.7237 . no
C32 H38 2.6315 . no
C32 H324 2.7988 . no
C34 H112" 3.0631 2_565 no
C134 C318 3.481(9) . no
C134 C317 3.591(9) . no
C34 H234' 2.9889 2_666 no
C34 H15 2.9811 2_565 no
C135 C136 3.451(8) . no
C35 H112 2.9475 2_565 no
C36 H233 2.8399 2_666 no
C136 C320 3.570(9) . no
C36 H142 2.9128 2_565 no
C136 C135 3.451(8) . no
C37 H314 2.6826 . no
C37 H320 2.7623 . no
C37 H141' 3.0909 2_565 no
C137 C320 3.390(8) 2_665 no
C38 H141' 2.9246 2_565 no
C138 C321 3.583(8) 2_665 no
C38 H137 2.9952 2_665 no
C138 C320 3.546(8) 2_665 no
C39 H131' 2.8721 2_665 no
C139 C18 3.392(9) . no
C39 H141' 2.8561 2_565 no
C139 C143 3.533(9) . no
C41 H48 2.5968 . no
C41 H424 2.6704 . no
C41 H237 3.0553 . no
C42 H237 2.8744 . no
C42 H48 2.6405 . no
C142 C314 3.568(8) 2_565 no
C42 H424 2.7837 . no
C43 H237 2.8420 . no
C43 H410 3.0243 2_566 no
C143 C139 3.533(9) . no
C44 H237 2.9497 . no
C144 O11 3.200(7) . no
C45 H237 3.0737 . no
C45 H236' 3.0660 . no
C47 H420 2.7722 . no
C47 H414 2.7032 . no
C47 H241' 2.8677 2_666 no
C48 H241' 2.7374 2_666 no
C49 H241' 2.7417 2_666 no
C53 H316 3.0037 1_655 no
C53 H310 3.0445 2_665 no
C55 H410 2.9421 1_655 no
C56 H418 2.9742 . no
C210 C213 3.201(11) . no
C210 C214 3.565(11) . no
C210 Y2 4.438(8) . no
C111 H115 2.9472 . no
C111 H230" 2.9609 2_656 no
C112 H146' 3.0863 . no
C112 H15 2.5804 . no
C113 H17 2.5904 . no
C113 H129 3.0476 . no
C113 H126 2.6880 . no
C213 C229 3.252(13) . no
C213 C210 3.201(11) . no
C213 C220 2.379(11) . no
C213 C21 2.448(10) . no
C214 C26 3.432(10) . no
C214 C229 3.361(13) . no
C114 H128 2.8575 . no
C114 H19 2.7986 . no
C214 C225 3.237(11) . no
C214 C210 3.565(11) . no
C114 H126 2.9247 . no
C114 H17 2.8182 . no
C215 C229 3.527(14) . no
C115 H128 2.8498 . no
C215 C22 3.425(12) . no
C115 H111" 3.0828 . no
C215 C230 3.391(18) . no
C115 H19 3.0039 . no
C215 C21 3.106(12) . no
C216 C217 3.31(2) 2_756 no
C116 H128 2.9487 . no
C116 H13 3.0224 2_655 no
C216 C216 3.43(2) 2_756 no
C217 C24 3.54(2) 2_756 no
C117 H13 2.9041 2_655 no
C217 C216 3.31(2) 2_756 no
C117 H19 3.0487 . no
C117 H128 3.0731 . no
C118 H223 2.9536 2_756 no
C118 H128 3.0948 . no
C118 H19 2.8233 . no
C219 C220 2.989(11) . no
C119 H223 2.9046 2_756 no
C219 C225 3.456(11) . no
C119 H19 2.6823 . no
C219 C221 3.380(11) . no
C119 H128 2.9880 . no
C220 C219 2.989(11) . no
C120 H119 2.6446 . no
C220 C235 3.356(18) . no
C221 C219 3.380(11) . no
C122 H128" 2.8533 . no
C122 H127 2.7871 . no
C223 C123 3.422(13) 2_756 no
C223 C124 3.553(13) 2_756 no
C223 C118 3.500(13) 2_756 no
C124 H131" 2.7360 . no
C124 H130" 2.9622 . no
C124 H223 3.0718 2_756 no
C125 H132 3.0782 . no
C225 C214 3.237(11) . no
C225 C219 3.456(11) . no
C125 H119 2.8462 . no
C127 H122 2.8765 . no
C128 H122 2.9746 . no
C229 C215 3.527(14) . no
C129 H139' 3.0991 . no
C229 C214 3.361(13) . no
C229 Y2 4.380(11) . no
C229 C213 3.252(13) . no
C130 H124 2.9368 . no
C130 H119 3.0636 . no
C230 C215 3.391(18) . no
C131 H124 2.8996 . no
C132 H131 2.9868 . no
C233 C36 3.483(14) 2_666 no
C233 C35 3.571(14) 2_666 no
C234 C35 3.429(12) 2_666 no
C135 H136' 3.0743 . no
C235 C220 3.356(18) . no
C136 H135' 2.8766 . no
C136 H320 2.8739 . no
C138 H143' 2.9802 . no
C239 C21 3.455(10) . no
C139 H129 2.8976 . no
C139 H17 3.0563 . no
C139 H18" 2.6938 . no
C139 H143' 2.8825 . no
C240 C420 3.508(10) 2_666 no
C241 C49 3.597(10) 2_666 no
C142 H314 2.9767 2_565 no
C143 H139 3.0141 . no
C244 C236 3.537(9) . no
C244 O22 3.307(7) . no
C144 H110 2.9383 . no
C244 O21 3.325(9) . no
C144 H127" 3.0567 . no
C145 H135 3.0296 . no
C145 H411 3.0319 . no
C146 H140' 2.9959 . no
C146 H112' 3.0996 . no
C147 H25 3.0173 1_455 no
C211 H25 3.0701 . no
C211 H414 2.9477 1_655 no
C211 H243 2.9339 . no
C312 C320 3.272(8) . no
C312 C314 3.188(7) . no
C212 H25 2.9816 . no
C213 H229 2.5459 . no
C213 H210 2.4496 . no
C214 H229 2.8497 . no
C314 C312 3.188(7) . no
C214 H210 3.0226 . no
C314 C142 3.568(8) 2_565 no
C215 H230 2.9088 . no
C215 H29' 2.8714 . no
C215 H229 2.9535 . no
C216 H230 2.9755 . no
C317 C134 3.591(9) . no
C318 C36 3.597(8) . no
C318 C134 3.481(9) . no
C318 C324 3.389(8) . no
C219 H228" 3.0847 . no
C219 H212 2.9331 . no
C320 C312 3.272(8) . no
C220 H235' 3.0171 . no
C220 H235 2.8512 . no
C320 C136 3.570(9) . no
C220 H219 2.7361 . no
C320 C138 3.546(8) 2_665 no
C320 C137 3.390(8) 2_665 no
C321 C138 3.583(8) 2_665 no
C221 H235 2.8029 . no
C221 H219 2.7651 . no
C222 H227 2.7561 . no
C222 H228" 2.8898 . no
C223 H118 2.9317 2_756 no
C224 H230" 2.8865 . no
C324 C318 3.389(8) . no
C224 H231 2.8727 . no
C224 H230 2.9641 . no
C324 C32 3.218(8) . no
C226 H243' 2.8569 . no
C226 H235 3.0527 . no
C226 H219 3.0798 . no
C227 H243' 2.8584 . no
C227 H222 2.8942 . no
C227 H235 2.8017 . no
C228 H222 2.8725 . no
C228 H219 2.8707 . no
C230 H147' 2.7337 2_656 no
C230 H224 2.7215 . no
C231 H224 3.0666 . no
C231 H235' 3.0726 . no
C231 H245 2.9734 . no
C233 H324 3.0858 2_666 no
C235 H227' 2.9124 . no
C236 H28 2.9665 . no
C236 H246" 3.0051 . no
C237 H424 2.9691 . no
C238 H424 2.9349 . no
C239 H211" 2.9562 . no
C240 H239' 3.0530 . no
C240 H232' 2.9872 . no
C241 H232' 2.9896 . no
C243 H226 3.0362 . no
C243 H211" 3.0677 . no
C244 H27 2.9481 . no
C246 H422 2.9347 2_666 no
C310 H321 3.0249 2_665 no
C310 H141' 2.9494 2_565 no
C311 H141' 3.0419 2_565 no
C311 H141 2.9741 . no
C412 C414 3.186(10) . no
C312 H141 2.8762 . no
C312 H136' 2.9813 . no
C312 H141' 3.0757 2_565 no
C312 H314 2.6579 . no
C312 H320 2.5572 . no
C412 C420 3.283(10) . no
C313 H36 2.6466 . no
C313 H312 2.9394 . no
C314 H36 3.0240 . no
C314 H312 2.8707 . no
C414 C412 3.186(10) . no
C314 H142' 2.9586 2_565 no
C315 H140 3.0045 . no
C315 H61' 2.9593 1_455 no
C316 H61' 3.0584 1_455 no
C316 H62' 3.0429 1_455 no
C417 C23 3.590(12) . no
C317 H134' 3.0539 . no
C418 C424 3.349(10) . no
C319 H32 2.8476 . no
C319 H318 2.7491 . no
C319 H138' 2.9390 2_665 no
C420 C240 3.508(10) 2_666 no
C320 H137' 2.8803 2_665 no
C320 H138' 3.0974 2_665 no
C320 H134 3.0391 . no
C320 H312 3.0446 . no
C420 C412 3.283(10) . no
C321 H137' 3.0577 2_665 no
C324 H32 2.8858 . no
C424 C42 3.210(10) . no
C424 C418 3.349(10) . no
C324 H138' 2.9506 2_665 no
C324 H318 2.6940 . no
C410 H241' 2.8551 2_666 no
C411 H241' 2.9673 2_666 no
C412 H414 2.7745 . no
C412 H420 2.5728 . no
C412 H241' 2.9531 2_666 no
C413 H412 2.8737 . no
C413 H46 2.6725 . no
C414 H46 2.9960 . no
C414 H211' 3.0526 1_455 no
C414 H412 2.8716 . no
C417 H23 2.8899 . no
C417 H133 2.9623 . no
C418 H133 2.7826 . no
C419 H42 2.8182 . no
C419 H418 2.6767 . no
C420 H240 2.9249 2_666 no
C420 H134' 2.8998 . no
C420 H412 3.0579 . no
C421 H240 2.9989 2_666 no
C422 H236 2.9285 2_666 no
C422 H246 3.0652 2_666 no
C423 H237' 3.0810 2_666 no
C423 H56 2.9879 . no
C423 H236 2.8307 2_666 no
C424 H237' 2.9719 2_666 no
C424 H418 2.6516 . no
C424 H42 2.9252 . no
H111' H230" 2.3758 2_656 no
H111' H112' 2.4845 . no
H111' H146' 2.4790 . no
H111" H115 2.2744 . no
H111" C115 3.0828 . no
H112' C146 3.0996 . no
H112' H146' 2.2334 . no
H112' H111' 2.4845 . no
H112" C34 3.0631 2_565 no
H112" H15 2.1724 . no
H112" C15 2.7867 . no
H112" H111 2.5238 . no
H127' H128' 2.4705 . no
H127' H230' 2.5052 2_656 no
H127" C144 3.0567 . no
H128' H127' 2.4705 . no
H128" H127 2.5584 . no
H128" C122 2.8533 . no
H128" H122 2.4529 . no
H130' H119 2.2856 . no
H130" C124 2.9622 . no
H130" H131" 2.4797 . no
H130" H124 2.5274 . no
H131' C39 2.8721 2_665 no
H131' H130 2.4946 . no
H131' H39 2.3978 2_665 no
H131" H124 2.3275 . no
H131" H130" 2.4797 . no
H131" C124 2.7360 . no
H13 H18 2.3572 . no
H13 C18 2.8931 . no
H13 C19 2.7956 . no
H13 H19" 2.2716 . no
H13 C117 2.9041 2_655 no
H13 C116 3.0224 2_655 no
H133' H52' 2.4121 . no
H15 C112 2.5804 . no
H15 H112" 2.1724 . no
H15 H34 2.5339 2_565 no
H15 C34 2.9811 2_565 no
H134' C420 2.8998 . no
H134' C317 3.0539 . no
H134' H420 2.4632 . no
H135' H136' 2.2959 . no
H135' C136 2.8766 . no
H17 C114 2.8182 . no
H17 N11 2.5779 . no
H17 C113 2.5904 . no
H17 C139 3.0563 . no
H17 H139 2.5727 . no
H136' H320 2.3711 . no
H136' C312 2.9813 . no
H136' C135 3.0743 . no
H136' H312 2.2585 . no
H136' H135' 2.2959 . no
H18 C13 2.7370 . no
H18 H13 2.3572 . no
H18 H19" 2.5120 . no
H18 H245' 2.5357 1_554 no
H18' H19' 2.4391 . no
H18" H139 2.0142 . no
H18" C139 2.6938 . no
H137' C321 3.0577 2_665 no
H137' C320 2.8803 2_665 no
H19 C118 2.8233 . no
H19 C119 2.6823 . no
H19 C117 3.0487 . no
H19 C115 3.0039 . no
H19 C114 2.7986 . no
H19' H18' 2.4391 . no
H19" H18 2.5120 . no
H19" H13 2.2716 . no
H19" C13 2.7773 . no
H138' H32 2.3868 2_665 no
H138' C324 2.9506 2_665 no
H138' C319 2.9390 2_665 no
H138' C320 3.0974 2_665 no
H139' C129 3.0991 . no
H139' H129 2.2527 . no
H140' H146" 2.3769 . no
H140' C146 2.9959 . no
H141' C37 3.0909 2_565 no
H141' C38 2.9246 2_565 no
H141' C312 3.0757 2_565 no
H141' C39 2.8561 2_565 no
H141' C310 2.9494 2_565 no
H141' C311 3.0419 2_565 no
H23 C29 2.8822 . no
H23 C28 2.8531 . no
H23 H29" 2.3153 . no
H23 H28" 2.2956 . no
H23 H417 2.5273 . no
H23 C417 2.8899 . no
H142' C314 2.9586 2_565 no
H142' H314 2.5147 2_565 no
H143' O12 2.8602 . no
H143' H138 2.3339 . no
H143' H139 2.5041 . no
H143' C138 2.9802 . no
H143' C139 2.8825 . no
H25 H211 2.5199 . no
H25 C211 3.0701 . no
H25 C212 2.9816 . no
H25 H212" 2.4987 . no
H25 C147 3.0173 1_655 no
H25 H147" 2.4446 1_655 no
H145' H411 2.5464 . no
H145" H135 2.3522 . no
H27 C244 2.9481 . no
H27 N21 2.4541 . no
H27 Y2 3.5050 . no
H27 H215 2.5293 . no
H146' H112' 2.2334 . no
H146' H111' 2.4790 . no
H146' C112 3.0863 . no
H28 C236 2.9665 . no
H28 H236' 2.3909 . no
H28 H238' 2.4818 . no
H28' H29 2.3395 . no
H28" H29" 2.4897 . no
H28" H23 2.2956 . no
H28" C23 2.7497 . no
H146" H140' 2.3769 . no
H29 H28' 2.3395 . no
H29' C215 2.8714 . no
H29' H215 2.0170 . no
H29" H23 2.3153 . no
H29" H28" 2.4897 . no
H29" C23 2.7726 . no
H147' H230" 2.5970 2_656 no
H147' H230' 2.5100 2_656 no
H147' C230 2.7337 2_656 no
H147" H25 2.4446 1_455 no
H147" H146 2.4249 . no
H211' C414 3.0526 1_655 no
H211' H414 2.1334 1_655 no
H211' H212' 2.4052 . no
H32 H138' 2.3868 2_665 no
H32 C319 2.8476 . no
H32 C324 2.8858 . no
H211" C239 2.9562 . no
H211" C243 3.0677 . no
H211" H239' 2.5822 . no
H211" H239 2.4823 . no
H211" H243 2.3102 . no
H212' H211' 2.4052 . no
H34 H15 2.5339 2_565 no
H212" C25 2.9552 . no
H212" H147 2.2626 1_655 no
H212" H25 2.4987 . no
H212" H211 2.5980 . no
H35 H64 2.5010 1_455 no
H35 C15 3.0946 2_565 no
H35 H65' 2.4773 1_455 no
H227' H235 2.0081 . no
H227' C235 2.9124 . no
H36 C313 2.6466 . no
H36 C314 3.0240 . no
H227" H45 2.5838 1_655 no
H227" H228 2.4317 . no
H38 C32 2.6315 . no
H38 C31 2.5606 . no
H228" C219 3.0847 . no
H228" C222 2.8898 . no
H228" H219 2.1481 . no
H39 H131' 2.3978 2_665 no
H230' H147' 2.5100 2_656 no
H230' H127' 2.5052 2_656 no
H230" H111' 2.3758 2_656 no
H230" H147' 2.5970 2_656 no
H230" C111 2.9609 2_656 no
H230" H224 2.3289 . no
H230" H231 2.4755 . no
H230" C224 2.8865 . no
H42 C419 2.8182 . no
H42 C424 2.9252 . no
H42 H240' 2.5810 2_666 no
H231" H245 2.4430 . no
H231" H235' 2.2453 . no
H43 H410 2.3884 2_566 no
H232' C240 2.9872 . no
H232' H240 2.5175 . no
H232' C241 2.9896 . no
H232' H241 2.2765 . no
H233' H245" 2.5455 . no
H233' H324 2.5239 2_666 no
H45 H227" 2.5838 1_455 no
H234' C34 2.9889 2_666 no
H46 C413 2.6725 . no
H46 C414 2.9960 . no
H235' C231 3.0726 . no
H235' H231" 2.2453 . no
H235' C220 3.0171 . no
H236' C45 3.0660 . no
H236' H28 2.3909 . no
H236' H246" 2.4759 . no
H48 H49 2.5312 2_566 no
H48 H242 2.5527 1_455 no
H48 C41 2.5968 . no
H48 C42 2.6405 . no
H237' C424 2.9719 2_666 no
H237' C423 3.0810 2_666 no
H49 H48 2.5312 2_566 no
H238' H28 2.4818 . no
H239' C240 3.0530 . no
H239' H240' 2.4821 . no
H239' H211" 2.5822 . no
H51' H55 2.5094 . no
H240' H42 2.5810 2_666 no
H240' H239' 2.4821 . no
H52 H310 2.5999 2_665 no
H52' H133' 2.4121 . no
H52' H56 2.5486 . no
H241' C48 2.7374 2_666 no
H241' C411 2.9673 2_666 no
H241' C47 2.8677 2_666 no
H241' C410 2.8551 2_666 no
H241' C412 2.9531 2_666 no
H241' C49 2.7417 2_666 no
H53 H316 2.4295 1_655 no
H53' H310 2.4318 2_665 no
H53' H322 2.5461 . no
H54 H56 2.5641 . no
H243' H226 2.0834 . no
H243' C226 2.8569 . no
H243' C227 2.8584 . no
H55 H51' 2.5094 . no
H55' H238 2.4056 . no
H55' H410 2.5286 1_655 no
H245' H18 2.5357 1_556 no
H56 H54 2.5641 . no
H56 H52' 2.5486 . no
H56 H418 2.4384 . no
H56 C423 2.9879 . no
H56' C24 2.9775 . no
H245" H233' 2.5455 . no
H246" C236 3.0051 . no
H246" H236' 2.4759 . no
H247' H64' 2.4000 2_666 no
H61 H322 2.4981 . no
H61' C315 2.9593 1_655 no
H61' C316 3.0584 1_655 no
H62' C316 3.0429 1_655 no
H64 H234 2.3358 2_766 no
H64 H35 2.5010 1_655 no
H64' H247' 2.4000 2_666 no
H65' H35 2.4773 1_655 no
H110 O13 2.7149 . no
H110 C144 2.9383 . no
H110 N11 2.4912 . no
H110 Y1 2.8753 . no
H111 C15 3.0775 . no
H111 H112" 2.5238 . no
H111 H231 2.5896 2_656 no
H112 C15 2.9224 . no
H112 C35 2.9475 2_565 no
H112 H142 2.4448 . no
H115 C16 2.8734 . no
H115 C11 2.5763 . no
H115 H111" 2.2744 . no
H115 C111 2.9472 . no
H115 N11 2.8233 . no
H118 H223 2.5284 2_756 no
H118 C223 2.9317 2_756 no
H119 C120 2.6446 . no
H119 C125 2.8462 . no
H119 H223 2.4292 2_756 no
H119 H130' 2.2856 . no
H119 N12 2.8731 . no
H119 C130 3.0636 . no
H122 C127 2.8765 . no
H122 H127 2.3362 . no
H122 H128" 2.4529 . no
H122 C128 2.9746 . no
H124 H131" 2.3275 . no
H124 C131 2.8996 . no
H124 H130" 2.5274 . no
H124 C130 2.9368 . no
H126 C114 2.9247 . no
H126 C113 2.6880 . no
H126 Y1 3.7835 . no
H126 N12 2.5535 . no
H127 C122 2.7871 . no
H127 H122 2.3362 . no
H127 H128" 2.5584 . no
H128 C117 3.0731 . no
H128 C115 2.8498 . no
H128 C119 2.9880 . no
H128 C114 2.8575 . no
H128 C116 2.9487 . no
H128 C118 3.0948 . no
H129 C113 3.0476 . no
H129 C139 2.8976 . no
H129 N12 2.3476 . no
H129 O12 2.8042 . no
H129 H139' 2.2527 . no
H129 Y1 3.5477 . no
H130 H131' 2.4946 . no
H131 H132 2.3772 . no
H131 H136 2.4327 . no
H131 C132 2.9868 . no
H132 H131 2.3772 . no
H132 C125 3.0782 . no
H133 C418 2.7826 . no
H133 C417 2.9623 . no
H134 C320 3.0391 . no
H135 C145 3.0296 . no
H135 H145" 2.3522 . no
H136 H131 2.4327 . no
H136 O11 2.7878 . no
H137 C38 2.9952 2_665 no
H138 H143' 2.3339 . no
H139 C18 2.7740 . no
H139 H143' 2.5041 . no
H139 C17 2.9862 . no
H139 H18" 2.0142 . no
H139 N11 2.9227 . no
H139 H17 2.5727 . no
H139 C143 3.0141 . no
H140 C315 3.0045 . no
H141 C312 2.8762 . no
H141 C311 2.9741 . no
H141 H314 2.5425 . no
H141 H312 2.5507 . no
H142 C36 2.9128 2_565 no
H142 H112 2.4448 . no
H143 C11 2.9863 . no
H143 C16 2.9668 . no
H146 H147" 2.4249 . no
H147 H212" 2.2626 1_455 no
H210 C214 3.0226 . no
H210 Y2 3.7405 . no
H210 C213 2.4496 . no
H210 N21 2.4203 . no
H211 C25 2.8337 . no
H211 H25 2.5199 . no
H211 H212" 2.5980 . no
H212 C219 2.9331 . no
H212 H216 2.4801 2_756 no
H215 H27 2.5293 . no
H215 C21 2.8304 . no
H215 C27 2.7552 . no
H215 C29 2.7290 . no
H215 N21 2.8256 . no
H215 H29' 2.0170 . no
H215 C22 2.8183 . no
H216 H212 2.4801 2_756 no
H217 C25 2.7441 2_756 no
H217 C24 2.6886 2_756 no
H217 C23 2.9566 2_756 no
H219 C221 2.7651 . no
H219 C220 2.7361 . no
H219 H228" 2.1481 . no
H219 C228 2.8707 . no
H219 C226 3.0798 . no
H222 C228 2.8725 . no
H222 H227 2.3513 . no
H222 C227 2.8942 . no
H223 C118 2.9536 2_756 no
H223 H118 2.5284 2_756 no
H223 C124 3.0718 2_756 no
H223 C119 2.9046 2_756 no
H223 H119 2.4292 2_756 no
H224 C230 2.7215 . no
H224 H230" 2.3289 . no
H224 H231 2.5650 . no
H224 C231 3.0666 . no
H226 N22 2.3719 . no
H226 H243' 2.0834 . no
H226 C243 3.0362 . no
H226 Y2 3.7087 . no
H227 C222 2.7561 . no
H227 H228 2.3663 . no
H227 H222 2.3513 . no
H228 H227" 2.4317 . no
H228 H227 2.3663 . no
H229 C214 2.8497 . no
H229 Y2 3.6717 . no
H229 C215 2.9535 . no
H229 C213 2.5459 . no
H229 N22 2.5292 . no
H230 C215 2.9088 . no
H230 C216 2.9755 . no
H230 C224 2.9641 . no
H231 H230" 2.4755 . no
H231 H224 2.5650 . no
H231 C224 2.8727 . no
H231 H111 2.5896 2_656 no
H232 H246 2.3767 . no
H232 Si2 3.3555 . no
H233 C36 2.8399 2_666 no
H234 H64 2.3358 2_766 no
H235 C220 2.8512 . no
H235 C221 2.8029 . no
H235 C227 2.8017 . no
H235 H227' 2.0081 . no
H235 C226 3.0527 . no
H236 C423 2.8307 2_666 no
H236 C422 2.9285 2_666 no
H237 C42 2.8744 . no
H237 C43 2.8420 . no
H237 C41 3.0553 . no
H237 C45 3.0737 . no
H237 H424 2.4251 . no
H237 C44 2.9497 . no
H238 H55' 2.4056 . no
H239 C22 3.0312 . no
H239 C26 2.7462 . no
H239 C21 2.5922 . no
H239 H211" 2.4823 . no
H239 N21 2.9479 . no
H240 H232' 2.5175 . no
H240 C420 2.9249 2_666 no
H240 C421 2.9989 2_666 no
H241 H232' 2.2765 . no
H242 H48 2.5527 1_655 no
H243 H211" 2.3102 . no
H243 C211 2.9339 . no
H245 H231" 2.4430 . no
H245 C231 2.9734 . no
H246 H232 2.3767 . no
H246 C422 3.0652 2_666 no
H246 H422 2.4448 2_666 no
H310 H52 2.5999 2_665 no
H310 H53' 2.4318 2_665 no
H310 C53 3.0445 2_665 no
H312 C320 3.0446 . no
H312 C313 2.9394 . no
H312 C314 2.8707 . no
H312 H136' 2.2585 . no
H312 H141 2.5507 . no
H312 H314 2.5259 . no
H312 H320 2.3001 . no
H314 C37 2.6826 . no
H314 C312 2.6579 . no
H314 H141 2.5425 . no
H314 H312 2.5259 . no
H314 C142 2.9767 2_565 no
H314 H142' 2.5147 2_565 no
H316 C53 3.0037 1_455 no
H316 H53 2.4295 1_455 no
H318 C319 2.7491 . no
H318 C324 2.6940 . no
H318 H324 2.5532 . no
H320 C37 2.7623 . no
H320 C136 2.8739 . no
H320 C312 2.5572 . no
H320 H136' 2.3711 . no
H320 H312 2.3001 . no
H321 C310 3.0249 2_665 no
H322 H53' 2.5461 . no
H322 H61 2.4981 . no
H324 C31 2.7237 . no
H324 C32 2.7988 . no
H324 H318 2.5532 . no
H324 C233 3.0858 2_666 no
H324 H233' 2.5239 2_666 no
H410 C55 2.9421 1_455 no
H410 H55' 2.5286 1_455 no
H410 C43 3.0243 2_566 no
H410 H43 2.3884 2_566 no
H411 H145' 2.5464 . no
H411 C145 3.0319 . no
H412 C413 2.8737 . no
H412 C414 2.8716 . no
H412 C420 3.0579 . no
H412 H420 2.3470 . no
H414 C412 2.7745 . no
H414 H211' 2.1334 1_455 no
H414 C47 2.7032 . no
H414 C211 2.9477 1_455 no
H417 C23 3.0784 . no
H417 H23 2.5273 . no
H418 C56 2.9742 . no
H418 C419 2.6767 . no
H418 H56 2.4384 . no
H418 C424 2.6516 . no
H420 C47 2.7722 . no
H420 C412 2.5728 . no
H420 H134' 2.4632 . no
H420 H412 2.3470 . no
H422 C246 2.9347 2_666 no
H422 H246 2.4448 2_666 no
H424 C238 2.9349 . no
H424 H237 2.4251 . no
H424 C237 2.9691 . no
H424 C41 2.6704 . no
H424 C42 2.7837 . no

loop_
_geom_hbond_atom_site_label_D
_geom_hbond_atom_site_label_H
_geom_hbond_atom_site_label_A
_geom_hbond_distance_DH
_geom_hbond_distance_HA
_geom_hbond_distance_DA
_geom_hbond_angle_DHA
_geom_hbond_publ_flag
C17 H17 N11 1.0000 2.5800 3.051(7) 109.00 yes
C27 H27 N21 1.0000 2.4500 2.923(10) 108.00 yes
C110 H110 N11 1.0000 2.4900 2.905(7) 104.00 yes
C126 H126 N12 1.0000 2.5500 3.027(7) 109.00 yes
C129 H129 N12 1.0000 2.3500 2.867(8) 111.00 yes
C210 H210 N21 1.0000 2.4200 2.917(10) 110.00 yes
C226 H226 N22 1.0000 2.3700 2.890(9) 111.00 yes
C229 H229 N22 1.0000 2.5300 2.984(12) 107.00 yes

loop_
_geom_torsion_atom_site_label_1
_geom_torsion_atom_site_label_2
_geom_torsion_atom_site_label_3
_geom_torsion_atom_site_label_4
_geom_torsion
_geom_torsion_publ_flag
O12 Y1 O11 C132 -116.2(4) no
O12 Y1 O11 C135 89.3(4) no
O13 Y1 O11 C132 167.0(4) no
O13 Y1 O11 C135 12.4(4) no
N11 Y1 O11 C132 -51.2(6) no
N11 Y1 O11 C135 154.2(4) no
N12 Y1 O11 C132 -27.2(4) no
N12 Y1 O11 C135 178.2(4) no
C113 Y1 O11 C132 -29.7(5) no
C113 Y1 O11 C135 175.7(3) no
C144 Y1 O11 C132 69.3(4) no
C144 Y1 O11 C135 -85.3(4) no
O11 Y1 O12 C136 -25.1(4) no
O11 Y1 O12 C139 167.9(4) no
O13 Y1 O12 C136 79.6(4) no
O13 Y1 O12 C139 -87.4(4) no
N11 Y1 O12 C136 174.1(4) no
N11 Y1 O12 C139 7.1(4) no
N12 Y1 O12 C136 -129.3(4) no
N12 Y1 O12 C139 63.7(4) no
C113 Y1 O12 C136 -157.7(4) no
C113 Y1 O12 C139 35.3(4) no
O11 Y1 O13 C140 -56.1(4) no
O11 Y1 O13 C143 128.5(4) no
O12 Y1 O13 C140 -131.8(4) no
O12 Y1 O13 C143 52.8(4) no
N11 Y1 O13 C140 136.9(4) no
N11 Y1 O13 C143 -38.5(4) no
N12 Y1 O13 C140 152.4(4) no
N12 Y1 O13 C143 -23.1(6) no
C113 Y1 O13 C140 138.6(4) no
C113 Y1 O13 C143 -36.9(5) no
C144 Y1 O13 C140 31.4(4) no
C144 Y1 O13 C143 -144.0(4) no
O11 Y1 N11 C11 -152.1(5) no
O11 Y1 N11 C113 34.5(5) no
O12 Y1 N11 C11 -89.4(5) no
O12 Y1 N11 C113 97.1(3) no
O13 Y1 N11 C11 -9.4(5) no
O13 Y1 N11 C113 177.1(3) no
N12 Y1 N11 C11 179.8(6) no
N12 Y1 N11 C113 6.3(3) no
C113 Y1 N11 C11 173.5(7) no
C144 Y1 N11 C11 90.6(5) no
C144 Y1 N11 C113 -82.9(3) no
O11 Y1 N12 C113 -176.0(3) no
O11 Y1 N12 C120 19.5(5) no
O12 Y1 N12 C113 -97.5(3) no
O12 Y1 N12 C120 98.1(5) no
O13 Y1 N12 C113 -24.7(5) no
O13 Y1 N12 C120 170.9(4) no
N11 Y1 N12 C113 -6.2(3) no
N11 Y1 N12 C120 -170.7(5) no
C113 Y1 N12 C120 -164.4(7) no
C144 Y1 N12 C113 96.4(3) no
C144 Y1 N12 C120 -68.0(5) no
O11 Y1 C113 N11 -163.8(3) no
O11 Y1 C113 N12 5.2(4) no
O12 Y1 C113 N11 -84.7(3) no
O12 Y1 C113 N12 84.3(3) no
O13 Y1 C113 N11 -3.4(4) no
O13 Y1 C113 N12 165.6(3) no
N11 Y1 C113 N12 169.0(5) no
N12 Y1 C113 N11 -169.0(5) no
C144 Y1 C113 N11 103.2(3) no
C144 Y1 C113 N12 -87.8(3) no
O11 Y1 C144 Si1 67.6(6) no
O13 Y1 C144 Si1 -34.0(6) no
N11 Y1 C144 Si1 -131.2(6) no
N12 Y1 C144 Si1 171.5(6) no
C113 Y1 C144 Si1 -159.8(6) no
C244 Y2 N21 C21 95.0(7) no
C244 Y2 N21 C213 -98.3(4) no
O21 Y2 N22 C213 173.8(4) no
O21 Y2 N22 C220 20.5(7) no
O22 Y2 N22 C213 -23.2(5) no
O22 Y2 N22 C220 -176.5(6) no
O23 Y2 N22 C213 -110.5(4) no
O23 Y2 N22 C220 96.2(7) no
N21 Y2 N22 C213 -4.7(4) no
N21 Y2 N22 C220 -158.0(8) no
C213 Y2 N22 C220 -153.3(9) no
C244 Y2 N22 C213 86.0(4) no
C244 Y2 N22 C220 -67.3(7) no
O21 Y2 C213 N21 -178.7(4) no
O21 Y2 C213 N22 -6.8(4) no
O22 Y2 C213 N21 -7.1(4) no
O22 Y2 C213 N22 164.7(3) no
O23 Y2 C213 N21 -91.7(4) no
O23 Y2 C213 N22 80.2(4) no
N21 Y2 C213 N22 171.9(6) no
N22 Y2 C213 N21 -171.9(6) no
C244 Y2 C213 N21 87.1(4) no
C244 Y2 C213 N22 -101.1(4) no
O21 Y2 C244 Si2 40.6(6) no
O22 Y2 C244 Si2 -87.6(6) no
O23 Y2 C244 Si2 -25.9(7) no
N21 Y2 C244 Si2 -174.8(5) no
N22 Y2 C244 Si2 127.0(6) no
C213 Y2 C244 Si2 156.1(6) no
C244 Y2 O21 C232 -68.4(7) no
C244 Y2 O21 C235 88.3(9) no
O21 Y2 O22 C236 -52.1(5) no
O21 Y2 O22 C239 125.7(4) no
O23 Y2 O22 C236 -111.9(5) no
O23 Y2 O22 C239 65.9(4) no
N21 Y2 O22 C236 134.2(5) no
N21 Y2 O22 C239 -47.9(4) no
N22 Y2 O22 C236 149.7(4) no
N22 Y2 O22 C239 -32.4(5) no
C213 Y2 O22 C236 137.6(4) no
C213 Y2 O22 C239 -44.5(5) no
C244 Y2 O22 C236 35.1(5) no
C244 Y2 O22 C239 -147.1(4) no
O21 Y2 O23 C240 -80.7(5) no
O21 Y2 O23 C243 88.5(7) no
O22 Y2 O23 C240 55.1(5) no
O22 Y2 O23 C243 -135.7(7) no
N21 Y2 O23 C240 135.9(5) no
N21 Y2 O23 C243 -54.9(7) no
N22 Y2 O23 C240 -163.4(5) no
N22 Y2 O23 C243 5.8(7) no
C213 Y2 O23 C240 167.2(5) no
C213 Y2 O23 C243 -23.6(7) no
C244 Y2 O23 C240 -10.8(6) no
C244 Y2 O23 C243 158.5(7) no
O21 Y2 N21 C21 -164.6(6) no
O21 Y2 N21 C213 2.0(6) no
O22 Y2 N21 C21 6.9(7) no
O22 Y2 N21 C213 173.6(4) no
O23 Y2 N21 C21 -65.6(7) no
O23 Y2 N21 C213 101.1(4) no
N22 Y2 N21 C21 -162.0(7) no
N22 Y2 N21 C213 4.6(4) no
C213 Y2 N21 C21 -166.6(9) no
N21 Y2 O21 C232 -172.1(6) no
N21 Y2 O21 C235 -15.3(10) no
N22 Y2 O21 C232 -174.3(7) no
O22 Y2 O21 C232 18.7(7) no
O22 Y2 O21 C235 175.4(9) no
O23 Y2 O21 C232 77.5(7) no
O23 Y2 O21 C235 -125.8(9) no
N22 Y2 O21 C235 -17.5(9) no
C213 Y2 O21 C232 -171.0(6) no
C213 Y2 O21 C235 -14.3(10) no
C145 Si1 C144 Y1 -60.1(7) no
C146 Si1 C144 Y1 64.7(8) no
C147 Si1 C144 Y1 -179.6(6) no
C247 Si2 C244 Y2 164.9(5) no
C245 Si2 C244 Y2 -76.2(7) no
C246 Si2 C244 Y2 45.0(7) no
Y1 O11 C132 C133 163.3(4) no
C135 O11 C132 C133 -37.5(6) no
Y1 O11 C135 C134 -178.9(4) no
C132 O11 C135 C134 23.0(6) no
C139 O12 C136 C137 -5.0(6) no
Y1 O12 C139 C138 149.2(4) no
C136 O12 C139 C138 -20.0(6) no
Y1 O12 C136 C137 -173.6(3) no
Y1 O13 C143 C142 173.0(3) no
C140 O13 C143 C142 -3.1(6) no
C143 O13 C140 C141 -20.8(6) no
Y1 O13 C140 C141 163.1(3) no
Y2 O21 C235 C234 -172.0(8) no
C235 O21 C232 C233 2.4(12) no
Y2 O21 C232 C233 164.2(7) no
C232 O21 C235 C234 -11.0(15) no
Y2 O22 C236 C237 176.5(4) no
Y2 O22 C239 C238 162.6(4) no
C239 O22 C236 C237 -1.7(6) no
C236 O22 C239 C238 -19.2(6) no
C243 O23 C240 C241 -36.9(8) no
Y2 O23 C243 C242 -141.6(5) no
C240 O23 C243 C242 29.5(9) no
Y2 O23 C240 C241 134.5(4) no
Y1 N11 C11 C16 -50.2(7) no
C11 N11 C113 N12 174.8(4) no
C11 N11 C113 C114 -7.1(8) no
C11 N11 C113 Y1 -175.3(5) no
Y1 N11 C11 C12 125.9(5) no
C113 N11 C11 C16 122.0(6) no
Y1 N11 C113 N12 -10.0(4) no
C113 N11 C11 C12 -61.8(7) no
Y1 N11 C113 C114 168.2(5) no
C120 N12 C113 N11 177.0(5) no
Y1 N12 C120 C121 88.1(6) no
Y1 N12 C113 C114 -168.1(4) no
C120 N12 C113 Y1 166.9(6) no
C120 N12 C113 C114 -1.2(8) no
Y1 N12 C113 N11 10.1(5) no
C113 N12 C120 C121 -72.6(7) no
Y1 N12 C120 C125 -86.1(6) no
C113 N12 C120 C125 113.3(6) no
Y2 N21 C213 C214 169.2(6) no
C21 N21 C213 Y2 170.3(7) no
Y2 N21 C21 C22 -80.0(9) no
Y2 N21 C21 C26 93.5(8) no
C213 N21 C21 C22 115.7(7) no
C213 N21 C21 C26 -70.8(8) no
C21 N21 C213 N22 162.7(6) no
Y2 N21 C213 N22 -7.6(6) no
C21 N21 C213 C214 -20.5(10) no
C213 N22 C220 C221 113.0(7) no
Y2 N22 C213 N21 7.3(6) no
Y2 N22 C213 C214 -169.5(7) no
C220 N22 C213 Y2 162.5(6) no
C220 N22 C213 N21 169.8(6) no
Y2 N22 C220 C225 78.8(9) no
Y2 N22 C220 C221 -97.8(8) no
C213 N22 C220 C225 -70.4(9) no
C220 N22 C213 C214 -7.0(10) no
C12 C11 C16 C15 4.5(8) no
C16 C11 C12 C13 -5.3(7) no
N11 C11 C12 C13 178.6(5) no
C12 C11 C16 C110 -176.8(5) no
N11 C11 C12 C17 -2.1(7) no
N11 C11 C16 C15 -179.3(5) no
N11 C11 C16 C110 -0.6(8) no
C16 C11 C12 C17 174.1(5) no
C11 C12 C13 C14 2.3(8) no
C13 C12 C17 C19 -57.9(6) no
C13 C12 C17 C18 64.5(7) no
C17 C12 C13 C14 -177.1(6) no
C11 C12 C17 C19 122.8(5) no
C11 C12 C17 C18 -114.8(6) no
C12 C13 C14 C15 1.6(10) no
C13 C14 C15 C16 -2.6(10) no
C14 C15 C16 C110 -179.2(6) no
C14 C15 C16 C11 -0.5(9) no
C15 C16 C110 C112 -34.6(8) no
C11 C16 C110 C111 -90.3(7) no
C15 C16 C110 C111 88.4(7) no
C11 C16 C110 C112 146.8(6) no
H110 C110 C111 H111 -174.81 no
C16 C110 C112 H112' -169.91 no
C16 C110 C111 H111" 63.16 no
C16 C110 C111 H111 -56.83 no
C16 C110 C111 H111' -176.78 no
C112 C110 C111 H111" -171.65 no
C16 C110 C112 H112" 70.15 no
C112 C110 C111 H111' -51.59 no
H110 C110 C111 H111" -54.81 no
H110 C110 C112 H112 69.08 no
C16 C110 C112 H112 -49.98 no
C111 C110 C112 H112' 65.96 no
C111 C110 C112 H112" -53.99 no
C112 C110 C111 H111 68.35 no
H110 C110 C111 H111' 65.25 no
H110 C110 C112 H112" -170.80 no
H110 C110 C112 H112' -50.85 no
C111 C110 C112 H112 -174.11 no
C113 C114 C115 H115 2.01 no
C113 C114 C119 H119 -1.56 no
C115 C114 C119 H119 178.65 no
C119 C114 C115 H115 -178.19 no
H115 C115 C116 H116 -1.52 no
H115 C115 C116 C117 178.49 no
C114 C115 C116 H116 178.42 no
C115 C116 C117 H117 -179.34 no
H116 C116 C117 C118 -179.38 no
H116 C116 C117 H117 0.67 no
H117 C117 C118 H118 0.10 no
C116 C117 C118 H118 -179.84 no
H117 C117 C118 C119 179.97 no
H118 C118 C119 H119 0.28 no
C117 C118 C119 H119 -179.60 no
H118 C118 C119 C114 -179.84 no
N21 C21 C22 C23 173.8(6) no
C120 C121 C122 H122 -179.19 no
C126 C121 C122 H122 1.25 no
C120 C121 C126 H126 -3.18 no
C122 C121 C126 H126 176.34 no
N21 C21 C26 C210 3.9(10) no
C22 C21 C26 C25 0.1(10) no
C22 C21 C26 C210 177.1(7) no
N21 C21 C22 C27 -6.4(10) no
C26 C21 C22 C23 0.5(11) no
C26 C21 C22 C27 -179.7(7) no
N21 C21 C26 C25 -173.1(6) no
C121 C122 C123 H123 178.17 no
H122 C122 C123 C124 178.08 no
H122 C122 C123 H123 -1.91 no
C21 C22 C23 C24 -0.2(13) no
C27 C22 C23 C24 -180.0(9) no
C21 C22 C27 C28 121.4(8) no
C21 C22 C27 C29 -122.7(9) no
C23 C22 C27 C28 -58.8(10) no
C23 C22 C27 C29 57.1(10) no
C22 C23 C24 C25 -0.8(15) no
H123 C123 C124 C125 -179.18 no
H123 C123 C124 H124 0.78 no
C122 C123 C124 H124 -179.20 no
C23 C24 C25 C26 1.5(15) no
H124 C124 C125 C120 -178.71 no
H124 C124 C125 C129 0.96 no
C24 C25 C26 C21 -1.1(12) no
C120 C125 C129 H129 -0.02 no
C124 C125 C129 H129 -179.68 no
C24 C25 C26 C210 -178.2(9) no
H126 C126 C128 H128 59.55 no
C121 C126 C127 H127 -62.51 no
C128 C126 C127 H127' -57.92 no
C128 C126 C127 H127" -177.87 no
C128 C126 C127 H127 62.06 no
H126 C126 C127 H127' 59.22 no
H126 C126 C127 H127" -60.74 no
C121 C126 C127 H127" 57.56 no
C21 C26 C210 C211 -110.2(9) no
C25 C26 C210 C211 66.7(10) no
C127 C126 C128 H128" -63.35 no
C127 C126 C128 H128 176.65 no
H126 C126 C128 H128' -60.30 no
H126 C126 C128 H128" 179.54 no
C121 C126 C127 H127' 177.52 no
H126 C126 C127 H127 179.19 no
C121 C126 C128 H128' -178.68 no
C121 C126 C128 H128" 61.16 no
C121 C126 C128 H128 -58.84 no
C127 C126 C128 H128' 56.81 no
C21 C26 C210 C212 124.8(8) no
C25 C26 C210 C212 -58.4(10) no
C131 C129 C130 H130 -71.38 no
C125 C129 C130 H130" -76.56 no
C125 C129 C130 H130 163.35 no
C131 C129 C130 H130' 168.83 no
C131 C129 C130 H130" 48.71 no
H129 C129 C130 H130 45.56 no
H129 C129 C130 H130' -74.24 no
C125 C129 C130 H130' 43.55 no
C125 C129 C131 H131 -65.53 no
C130 C129 C131 H131' 50.34 no
C130 C129 C131 H131" -69.61 no
C130 C129 C131 H131 170.24 no
H129 C129 C131 H131' -66.62 no
H129 C129 C131 H131" 173.42 no
H129 C129 C131 H131 53.27 no
C125 C129 C131 H131" 54.62 no
H129 C129 C130 H130" 165.64 no
C125 C129 C131 H131' 174.58 no
H132' C132 C133 C134 -82.37 no
O11 C132 C133 H133 155.97 no
H132 C132 C133 H133' 37.20 no
H132' C132 C133 H133' 158.59 no
O11 C132 C133 H133' -82.13 no
H132 C132 C133 H133 -84.69 no
H132' C132 C133 H133 36.69 no
H132 C132 C133 C134 156.25 no
H133' C133 C134 H134 -23.40 no
H133' C133 C134 C135 96.41 no
H133' C133 C134 H134' -143.77 no
H133 C133 C134 H134 98.58 no
C132 C133 C134 H134 -142.40 no
C132 C133 C134 H134' 97.23 no
H133 C133 C134 C135 -141.61 no
H133 C133 C134 H134' -21.78 no
C133 C134 C135 H135' -119.37 no
H134' C134 C135 H135' 120.76 no
H134 C134 C135 O11 120.33 no
H134 C134 C135 H135' 0.45 no
C133 C134 C135 H135 120.49 no
H134' C134 C135 O11 -119.36 no
H134' C134 C135 H135 0.62 no
H134 C134 C135 H135 -119.69 no
H136' C136 C137 C138 -92.35 no
H136' C136 C137 H137' 26.68 no
H136 C136 C137 C138 147.45 no
H136 C136 C137 H137' -93.51 no
O12 C136 C137 H137 -91.46 no
O12 C136 C137 H137' 146.57 no
H136' C136 C137 H137 148.65 no
H136 C136 C137 H137 28.46 no
C136 C137 C138 H138 80.10 no
H137' C137 C138 C139 -157.59 no
H137 C137 C138 H138 -160.98 no
H137 C137 C138 H138' -38.49 no
C136 C137 C138 H138' -157.41 no
H137' C137 C138 H138' 83.65 no
H137' C137 C138 H138 -38.84 no
H137 C137 C138 C139 80.27 no
H138' C138 C139 H139 -85.06 no
H138 C138 C139 O12 -82.26 no
H138 C138 C139 H139' 157.94 no
C137 C138 C139 H139 156.13 no
H138' C138 C139 O12 155.35 no
H138' C138 C139 H139' 35.55 no
C137 C138 C139 H139' -83.27 no
H138 C138 C139 H139 37.33 no
O13 C140 C141 H141' 154.80 no
O13 C140 C141 H141 -83.06 no
H140' C140 C141 C142 -83.84 no
H140' C140 C141 H141' 35.06 no
H140' C140 C141 H141 157.19 no
H140 C140 C141 C142 155.69 no
H140 C140 C141 H141' -85.41 no
H140 C140 C141 H141 36.73 no
H141 C141 C142 C143 82.26 no
H141' C141 C142 H142' 85.34 no
H141' C141 C142 H142 -36.65 no
C140 C141 C142 H142' -155.67 no
H141' C141 C142 C143 -155.74 no
C140 C141 C142 H142 82.34 no
H141 C141 C142 H142 -158.65 no
H141 C141 C142 H142' -36.66 no
H142' C142 C143 H143 -96.14 no
H142' C142 C143 H143' 23.72 no
C141 C142 C143 H143' -95.21 no
C141 C142 C143 H143 144.93 no
H142' C142 C143 O13 143.91 no
H142 C142 C143 O13 -94.10 no
H142 C142 C143 H143' 145.72 no
H142 C142 C143 H143 25.86 no
N22 C213 C214 C215 128.6(8) no
N22 C213 C214 C219 -48.5(11) no
N21 C213 C214 C219 135.0(8) no
N21 C213 C214 C215 -47.9(10) no
C213 C214 C215 C216 -177.0(10) no
C213 C214 C219 C218 176.5(8) no
C215 C214 C219 C218 -0.5(13) no
C219 C214 C215 C216 0.1(15) no
C214 C215 C216 C217 0(2) no
C215 C216 C217 C218 1(3) no
C216 C217 C218 C219 -1(2) no
C217 C218 C219 C214 1.1(17) no
N22 C220 C225 C224 -178.5(7) no
N22 C220 C225 C229 1.4(12) no
C221 C220 C225 C224 -2.0(12) no
C221 C220 C225 C229 177.9(8) no
N22 C220 C221 C222 178.4(7) no
N22 C220 C221 C226 -0.5(11) no
C225 C220 C221 C222 1.7(11) no
C225 C220 C221 C226 -177.2(8) no
C222 C221 C226 C227 -61.4(11) no
C222 C221 C226 C228 64.5(12) no
C220 C221 C226 C227 117.5(9) no
C220 C221 C222 C223 -1.1(13) no
C226 C221 C222 C223 177.9(9) no
C220 C221 C226 C228 -116.6(10) no
C221 C222 C223 C224 0.9(14) no
C222 C223 C224 C225 -1.3(16) no
C223 C224 C225 C229 -178.1(10) no
C223 C224 C225 C220 1.8(14) no
C224 C225 C229 C230 -50.7(12) no
C224 C225 C229 C231 71.4(12) no
C220 C225 C229 C231 -108.5(10) no
C220 C225 C229 C230 129.4(10) no
C36 C31 B3 C313 -24.4(7) no
C36 C31 B3 C37 95.7(6) no
C32 C31 C36 C35 1.4(8) no
B3 C31 C36 C35 -173.5(5) no
C36 C31 B3 C319 -143.0(5) no
C32 C31 B3 C319 42.6(6) no
C36 C31 C32 C33 -0.3(8) no
B3 C31 C32 C33 174.8(5) no
C32 C31 B3 C37 -78.8(6) no
C32 C31 B3 C313 161.1(5) no
C31 C32 C33 C34 -0.5(10) no
O21 C232 C233 C234 6.1(14) no
C32 C33 C34 C35 0.2(11) no
C232 C233 C234 C235 -11.4(14) no
C233 C234 C235 O21 14.6(16) no
C33 C34 C35 C36 0.9(10) no
C34 C35 C36 C31 -1.8(9) no
O22 C236 C237 C238 22.1(7) no
C236 C237 C238 C239 -33.4(7) no
B3 C37 C312 C311 -176.7(5) no
B3 C37 C38 C39 177.7(5) no
C312 C37 B3 C319 70.9(7) no
C38 C37 B3 C319 -108.3(6) no
C312 C37 B3 C313 -47.6(7) no
C312 C37 C38 C39 -1.6(8) no
C38 C37 B3 C31 13.9(7) no
C312 C37 B3 C31 -166.9(5) no
C38 C37 C312 C311 2.5(8) no
C38 C37 B3 C313 133.3(5) no
C37 C38 C39 C310 -0.2(9) no
C237 C238 C239 O22 33.1(7) no
C38 C39 C310 C311 1.2(9) no
O23 C240 C241 C242 30.5(7) no
C240 C241 C242 C243 -12.7(8) no
C241 C242 C243 O23 -10.2(10) no
C42 C41 B4 C419 44.5(7) no
C42 C41 C46 C45 -1.0(10) no
B4 C41 C46 C45 -177.2(6) no
C46 C41 B4 C419 -139.5(6) no
C42 C41 B4 C413 161.8(5) no
C46 C41 B4 C47 99.5(7) no
C46 C41 B4 C413 -22.2(8) no
B4 C41 C42 C43 177.1(6) no
C46 C41 C42 C43 0.8(9) no
C42 C41 B4 C47 -76.5(7) no
C41 C42 C43 C44 -1.6(10) no
C42 C43 C44 C45 2.5(12) no
C43 C44 C45 C46 -2.7(13) no
C44 C45 C46 C41 1.9(12) no
C412 C47 C48 C49 -2.3(10) no
B4 C47 C48 C49 175.4(6) no
B4 C47 C412 C411 -175.7(6) no
C48 C47 B4 C419 -106.2(7) no
C412 C47 B4 C419 71.3(8) no
C412 C47 B4 C413 -46.2(8) no
C48 C47 B4 C413 136.4(6) no
C48 C47 B4 C41 14.3(9) no
C48 C47 C412 C411 2.0(10) no
C412 C47 B4 C41 -168.2(6) no
C47 C48 C49 C410 0.7(10) no
C48 C49 C410 C411 1.3(10) no
C39 C310 C311 H311 179.57 no
H310 C310 C311 H311 -0.49 no
H310 C310 C311 C312 179.59 no
H311 C311 C312 C37 178.47 no
H311 C311 C312 H312 -1.50 no
C310 C311 C312 H312 178.42 no
C318 C313 C314 H314 -179.59 no
B3 C313 C314 H314 3.54 no
B3 C313 C318 H318 -3.79 no
C314 C313 C318 H318 179.20 no
H314 C314 C315 H315 0.23 no
C313 C314 C315 H315 -179.70 no
H314 C314 C315 C316 -179.82 no
C314 C315 C316 H316 179.56 no
H315 C315 C316 C317 179.60 no
H315 C315 C316 H316 -0.49 no
H316 C316 C317 H317 -0.07 no
H316 C316 C317 C318 179.93 no
C315 C316 C317 H317 179.85 no
H317 C317 C318 C313 -179.20 no
C316 C317 C318 H318 -179.26 no
H317 C317 C318 H318 0.75 no
C324 C319 C320 H320 179.28 no
B3 C319 C324 H324 -3.97 no
C320 C319 C324 H324 179.91 no
B3 C319 C320 H320 3.25 no
H320 C320 C321 H321 1.36 no
H320 C320 C321 C322 -178.62 no
C319 C320 C321 H321 -178.78 no
C320 C321 C322 H322 178.90 no
H321 C321 C322 H322 -1.08 no
H321 C321 C322 C323 178.95 no
H322 C322 C323 H323 0.41 no
H322 C322 C323 C324 -179.66 no
C321 C322 C323 H323 -179.62 no
H323 C323 C324 C319 -179.71 no
H323 C323 C324 H324 0.16 no
C322 C323 C324 H324 -179.76 no
C52 C51 C56 C55 -57.1(9) no
C56 C51 C52 C53 53.4(9) no
C51 C52 C53 C54 -50.1(9) no
C52 C53 C54 C55 48.8(9) no
C53 C54 C55 C56 -52.2(10) no
C54 C55 C56 C51 56.9(9) no
C49 C410 C411 C412 -1.5(10) no
C410 C411 C412 C47 -0.3(11) no
B4 C413 C418 C417 -179.2(5) no
B4 C413 C414 C415 177.9(8) no
C414 C413 C418 C417 -0.8(8) no
C414 C413 B4 C41 95.7(8) no
C414 C413 B4 C47 -25.2(9) no
C414 C413 B4 C419 -145.1(6) no
C418 C413 B4 C41 -86.1(7) no
C418 C413 B4 C47 153.1(6) no
C418 C413 C414 C415 -0.6(11) no
C418 C413 B4 C419 33.1(7) no
C413 C414 C415 C416 2.6(15) no
C414 C415 C416 C417 -3.3(13) no
C415 C416 C417 C418 2.0(11) no
C416 C417 C418 C413 0.1(9) no
C424 C419 B4 C47 154.3(6) no
C424 C419 C420 C421 1.9(10) no
C420 C419 B4 C47 -33.8(9) no
C420 C419 B4 C413 86.1(7) no
C424 C419 B4 C413 -85.8(7) no
C420 C419 B4 C41 -153.8(6) no
B4 C419 C420 C421 -170.6(6) no
C420 C419 C424 C423 -1.4(10) no
C424 C419 B4 C41 34.3(8) no
B4 C419 C424 C423 171.4(6) no
C419 C420 C421 C422 -0.6(11) no
C420 C421 C422 C423 -1.4(10) no
C421 C422 C423 C424 1.9(11) no
C422 C423 C424 C419 -0.4(11) no
C66 C61 C62 C63 -24.1(17) no
C62 C61 C66 C65 28.1(16) no
C61 C62 C63 C64 26(2) no
C62 C63 C64 C65 -29.1(19) no
C63 C64 C65 C66 31.3(15) no
C64 C65 C66 C61 -31.5(15) no
